data_4123762
loop_
_publ_author_name
'Takezawa, Hiroki'
'Akiba, Shouta'
'Murase, Takashi'
'Fujita, Makoto'

_publ_contact_author 'Makoto Fujita'
_publ_section_title
;
 Cavity-Directed Chromism of Phthalein Dyes.
;
_journal_issue 22
_journal_name_full 'Journal of the American Chemical Society'
_journal_page_first 7043
_journal_page_last 7046
_journal_paper_doi 10.1021/jacs.5b03618
_journal_volume 137
_journal_year 2015
_chemical_formula_sum 'C148 H172 N41.3 O73.1 Pd6'
_chemical_formula_weight 4337.46
_space_group_crystal_system orthorhombic
_space_group_IT_number 33
_space_group_name_Hall 'P 2c -2n'
_space_group_name_H-M_alt 'P n a 21'
_symmetry_space_group_name_Hall 'P 2c -2n'
_symmetry_space_group_name_H-M 'P n a 21'
_atom_sites_solution_hydrogens geom
_atom_sites_solution_primary direct
_atom_sites_solution_secondary difmap
_audit_creation_method SHELXL-2014/7
_cell_angle_alpha 90
_cell_angle_beta 90
_cell_angle_gamma 90
_cell_formula_units_Z 4
_cell_length_a 33.477(4)
_cell_length_b 36.360(4)
_cell_length_c 20.252(2)
_cell_measurement_reflns_used 9833
_cell_measurement_temperature 90(2)
_cell_measurement_theta_max 24.20
_cell_measurement_theta_min 2.17
_cell_volume 24651(5)
_computing_cell_refinement 'Bruker SMART'
_computing_data_collection 'Bruker SMART'
_computing_data_reduction 'Bruker SAINT'
_computing_molecular_graphics 'Bruker SHELXTL'
_computing_publication_material 'Bruker SHELXTL'
_computing_structure_refinement 'SHELXL-2014/7 (Sheldrick, 2014)'
_computing_structure_solution 'Bruker SHELXTL'
_diffrn_ambient_temperature 90(2)
_diffrn_measured_fraction_theta_full 0.993
_diffrn_measured_fraction_theta_max 0.993
_diffrn_measurement_device_type 'Bruker APEX-II CCD'
_diffrn_measurement_method 'phi and omega scans'
_diffrn_radiation_type MoK\a
_diffrn_radiation_wavelength 0.71073
_diffrn_reflns_av_R_equivalents 0.0484
_diffrn_reflns_av_unetI/netI 0.0368
_diffrn_reflns_Laue_measured_fraction_full 0.993
_diffrn_reflns_Laue_measured_fraction_max 0.993
_diffrn_reflns_limit_h_max 38
_diffrn_reflns_limit_h_min -38
_diffrn_reflns_limit_k_max 41
_diffrn_reflns_limit_k_min -41
_diffrn_reflns_limit_l_max 23
_diffrn_reflns_limit_l_min -23
_diffrn_reflns_number 215458
_diffrn_reflns_point_group_measured_fraction_full 0.994
_diffrn_reflns_point_group_measured_fraction_max 0.994
_diffrn_reflns_theta_full 24.237
_diffrn_reflns_theta_max 24.237
_diffrn_reflns_theta_min 1.275
_diffrn_source 'fine-focus sealed tube'
_exptl_absorpt_coefficient_mu 0.506
_exptl_absorpt_correction_T_max 0.7450
_exptl_absorpt_correction_T_min 0.7057
_exptl_absorpt_correction_type multi-scan
_exptl_absorpt_process_details SADABS
_exptl_crystal_colour 'pale yellow'
_exptl_crystal_density_diffrn 1.169
_exptl_crystal_density_meas ?
_exptl_crystal_density_method 'not measured'
_exptl_crystal_description plate
_exptl_crystal_F_000 8840
_exptl_crystal_size_max 0.180
_exptl_crystal_size_mid 0.100
_exptl_crystal_size_min 0.020
_refine_diff_density_max 1.635
_refine_diff_density_min -0.868
_refine_diff_density_rms 0.152
_refine_ls_abs_structure_details
; 
 Refined as an inversion twin. 
;
_refine_ls_abs_structure_Flack 0.47(4)
_refine_ls_extinction_method none
_refine_ls_goodness_of_fit_ref 1.080
_refine_ls_hydrogen_treatment constr
_refine_ls_matrix_type full
_refine_ls_number_parameters 2634
_refine_ls_number_reflns 39429
_refine_ls_number_restraints 381
_refine_ls_restrained_S_all 1.084
_refine_ls_R_factor_all 0.0906
_refine_ls_R_factor_gt 0.0740
_refine_ls_shift/su_max 0.001
_refine_ls_shift/su_mean 0.000
_refine_ls_structure_factor_coef Fsqd
_refine_ls_weighting_details 'w=1/[\s^2^(Fo^2^)+(0.1577P)^2^+20.5079P] where P=(Fo^2^+2Fc^2^)/3'
_refine_ls_weighting_scheme calc
_refine_ls_wR_factor_gt 0.2011
_refine_ls_wR_factor_ref 0.2217
_reflns_Friedel_coverage 0.939
_reflns_Friedel_fraction_full 0.994
_reflns_Friedel_fraction_max 0.994
_reflns_number_gt 32717
_reflns_number_total 39429
_reflns_threshold_expression 'I > 2\s(I)'
_cod_data_source_file ja5b03618_si_002.cif
_cod_data_source_block pna21
_cod_depositor_comments
;
The following automatic conversions were performed:

'_exptl_crystal_density_meas' value 'not measured' was changed to '?'
- the value is perceived as not measured.

Automatic conversion script
Id: cif_fix_values 3271 2015-04-21 07:52:19Z andrius 

 Adding full bibliography for 4123762.cif.
;
_cod_original_formula_sum 'C148 H172 N41.30 O73.10 Pd6'
_cod_database_code 4123762
_shelx_shelxl_version_number 2014/7
_shelx_space_group_comment
; 
The symmetry employed for this shelxl refinement is uniquely defined 
by the following loop, which should always be used as a source of 
symmetry information in preference to the above space-group names. 
They are only intended as comments. 
;
_shelx_estimated_absorpt_t_min 0.915
_shelx_estimated_absorpt_t_max 0.990

loop_
_space_group_symop_operation_xyz
'x, y, z'
'-x, -y, z+1/2'
'x+1/2, -y+1/2, z'
'-x+1/2, y+1/2, z+1/2'

loop_
_atom_site_label
_atom_site_type_symbol
_atom_site_fract_x
_atom_site_fract_y
_atom_site_fract_z
_atom_site_U_iso_or_equiv
_atom_site_adp_type
_atom_site_occupancy
_atom_site_site_symmetry_order
_atom_site_calc_flag
_atom_site_refinement_flags_posn
_atom_site_refinement_flags_adp
_atom_site_refinement_flags_occupancy
_atom_site_disorder_assembly
_atom_site_disorder_group
C1 C 0.0269(7) 0.2029(8) 0.1718(18) 0.145(14) Uani 1 1 d D U . . .
C2 C 0.0247(5) 0.2023(6) 0.1042(12) 0.102(7) Uani 1 1 d D . . . .
H2A H 0.0164 0.1807 0.0815 0.122 Uiso 1 1 calc R U . . .
C3 C 0.0349(5) 0.2343(6) 0.0693(13) 0.095(7) Uani 1 1 d . U . . .
H3A H 0.0331 0.2349 0.0225 0.114 Uiso 1 1 calc R U . . .
C4 C 0.0476(5) 0.2652(6) 0.1035(13) 0.092(6) Uani 1 1 d . U . . .
C5 C 0.0490(6) 0.2645(7) 0.1754(14) 0.104(7) Uani 1 1 d . U . . .
H5A H 0.0575 0.2858 0.1986 0.125 Uiso 1 1 calc R U . . .
C6 C 0.0383(8) 0.2341(6) 0.2102(15) 0.112(8) Uani 1 1 d D . . . .
H6A H 0.0385 0.2337 0.2571 0.135 Uiso 1 1 calc R U . . .
O3 O 0.0146(5) 0.1716(5) 0.2064(12) 0.172(10) Uani 1 1 d D U . . .
H3B H 0.0082 0.1550 0.1795 0.258 Uiso 1 1 calc R U . . .
C15A C 0.0570(10) 0.3030(11) -0.0012(14) 0.114(12) Uani 0.55(3) 1 d D U P A 1
C16A C 0.0871(8) 0.2939(11) -0.0429(16) 0.119(12) Uani 0.55(3) 1 d D U P A 1
H16A H 0.1130 0.2895 -0.0255 0.143 Uiso 0.55(3) 1 calc R U P A 1
C17A C 0.0810(9) 0.2909(11) -0.1100(15) 0.138(13) Uani 0.55(3) 1 d D U P A 1
H17A H 0.1021 0.2839 -0.1386 0.165 Uiso 0.55(3) 1 calc R U P A 1
C18A C 0.0435(10) 0.2983(12) -0.1348(12) 0.146(13) Uani 0.55(3) 1 d D U P A 1
C19A C 0.0125(9) 0.3076(12) -0.0943(13) 0.139(13) Uani 0.55(3) 1 d D U P A 1
H19A H -0.0129 0.3134 -0.1122 0.166 Uiso 0.55(3) 1 calc R U P A 1
C20A C 0.0189(9) 0.3085(12) -0.0266(14) 0.127(12) Uani 0.55(3) 1 d D U P A 1
H20A H -0.0029 0.3130 0.0025 0.153 Uiso 0.55(3) 1 calc R U P A 1
O4A O 0.0376(12) 0.2930(14) -0.2019(11) 0.21(2) Uani 0.55(3) 1 d D U P A 1
H4AA H 0.0141 0.2989 -0.2119 0.322 Uiso 0.55(3) 1 calc R U P A 1
C15B C 0.0642(12) 0.2935(9) -0.0164(14) 0.087(12) Uani 0.45(3) 1 d D U P A 2
C16B C 0.0895(12) 0.2668(10) -0.0402(16) 0.112(13) Uani 0.45(3) 1 d D U P A 2
H16B H 0.1015 0.2499 -0.0104 0.134 Uiso 0.45(3) 1 calc R U P A 2
C17B C 0.0977(12) 0.2642(10) -0.1074(16) 0.130(14) Uani 0.45(3) 1 d D U P A 2
H17B H 0.1149 0.2455 -0.1239 0.156 Uiso 0.45(3) 1 calc R U P A 2
C18B C 0.0801(13) 0.2894(10) -0.1499(13) 0.130(14) Uani 0.45(3) 1 d D U P A 2
C19B C 0.0540(13) 0.3151(10) -0.1270(14) 0.117(13) Uani 0.45(3) 1 d D U P A 2
H19B H 0.0411 0.3313 -0.1569 0.141 Uiso 0.45(3) 1 calc R U P A 2
C20B C 0.0462(12) 0.3175(9) -0.0591(15) 0.094(12) Uani 0.45(3) 1 d D U P A 2
H20B H 0.0284 0.3358 -0.0428 0.113 Uiso 0.45(3) 1 calc R U P A 2
O4B O 0.0891(15) 0.2864(12) -0.2170(13) 0.18(2) Uani 0.45(3) 1 d D U P A 2
H4BA H 0.0757 0.3019 -0.2383 0.264 Uiso 0.45(3) 1 calc R U P A 2
C7 C 0.0622(6) 0.3010(6) 0.0681(12) 0.094(6) Uani 1 1 d . U . . .
C9 C 0.0579(11) 0.3579(6) 0.1223(14) 0.123(10) Uani 1 1 d . . . . .
C10 C 0.0976(6) 0.3463(4) 0.1251(10) 0.099(6) Uani 1 1 d D U . . .
C8 C 0.1016(5) 0.3128(4) 0.0945(9) 0.071(4) Uani 1 1 d D U . . .
C11 C 0.1373(5) 0.2948(4) 0.0985(9) 0.073(4) Uani 1 1 d D . . . .
H11Q H 0.1399 0.2707 0.0812 0.087 Uiso 1 1 calc R U . . .
C12 C 0.1687(6) 0.3114(5) 0.1270(10) 0.099(6) Uani 1 1 d D U . . .
H12A H 0.1937 0.2991 0.1265 0.119 Uiso 1 1 calc R U . . .
C13 C 0.1667(6) 0.3446(5) 0.1561(11) 0.117(7) Uani 1 1 d D U . . .
H13A H 0.1895 0.3556 0.1758 0.141 Uiso 1 1 calc R U . . .
C14 C 0.1300(7) 0.3621(5) 0.1561(10) 0.113(7) Uani 1 1 d D U . . .
H14A H 0.1271 0.3851 0.1776 0.136 Uiso 1 1 calc R U . . .
O1 O 0.0351(5) 0.3308(5) 0.0882(11) 0.130(7) Uani 1 1 d . . . . .
O2 O 0.0384(9) 0.3842(6) 0.1412(15) 0.203(14) Uani 1 1 d . . . . .
C31 C 0.3463(6) 0.1944(5) -0.1182(11) 0.088(5) Uani 1 1 d D . . . .
H31I H 0.3588 0.2022 -0.1580 0.105 Uiso 1 1 calc R U . . .
O2W O 0.2583(9) 0.1000(9) -0.4113(16) 0.200(11) Uiso 1 1 d . . . . .
C32 C 0.3436(5) 0.1590(4) -0.1074(8) 0.074(4) Uani 1 1 d D . . . .
C33 C 0.3264(5) 0.1474(5) -0.0485(10) 0.086(5) Uani 1 1 d D . . . .
H33A H 0.3245 0.1219 -0.0382 0.103 Uiso 1 1 calc R U . . .
C34 C 0.3121(5) 0.1744(4) -0.0045(10) 0.074(5) Uani 1 1 d . . . . .
H34A H 0.3006 0.1671 0.0364 0.089 Uiso 1 1 calc R U . . .
C35 C 0.3144(5) 0.2101(4) -0.0198(8) 0.066(4) Uani 1 1 d . . . . .
C36 C 0.3326(5) 0.2209(5) -0.0771(9) 0.080(5) Uani 1 1 d . . . . .
H36A H 0.3355 0.2462 -0.0876 0.096 Uiso 1 1 calc R U . . .
C37 C 0.2954(5) 0.2375(4) 0.0281(8) 0.064(4) Uani 1 1 d . . . . .
C38 C 0.3134(5) 0.2990(5) 0.0432(10) 0.078(5) Uani 1 1 d . . . . .
O31 O 0.3172(4) 0.3318(3) 0.0275(8) 0.100(5) Uani 1 1 d . . . . .
O32 O 0.2980(4) 0.2748(3) -0.0006(7) 0.087(4) Uani 1 1 d . . . . .
O33 O 0.3561(5) 0.1318(4) -0.1514(8) 0.122(6) Uani 1 1 d D . . . .
H33B H 0.3659 0.1418 -0.1853 0.183 Uiso 1 1 calc R U . . .
O34 O 0.1321(4) 0.1991(4) 0.0451(8) 0.100(4) Uani 1 1 d . . . . .
H34B H 0.1265 0.1878 0.0800 0.151 Uiso 1 1 calc R U . . .
C39 C 0.3244(5) 0.2790(4) 0.1015(9) 0.072(5) Uani 1 1 d D . . . .
C40 C 0.3159(5) 0.2435(4) 0.0930(8) 0.073(5) Uani 1 1 d D . . . .
C41 C 0.3290(5) 0.2171(5) 0.1421(8) 0.066(4) Uani 1 1 d D . . . .
H41I H 0.3261 0.1914 0.1356 0.079 Uiso 1 1 calc R U . . .
C42 C 0.3455(5) 0.2310(5) 0.1976(9) 0.086(5) Uani 1 1 d D . . . .
H42A H 0.3536 0.2145 0.2315 0.103 Uiso 1 1 calc R U . . .
C43 C 0.3511(5) 0.2684(6) 0.2069(9) 0.090(6) Uani 1 1 d D . . . .
H43A H 0.3617 0.2766 0.2478 0.108 Uiso 1 1 calc R U . . .
C44 C 0.3422(5) 0.2939(4) 0.1605(11) 0.081(5) Uani 1 1 d D . . . .
H44A H 0.3472 0.3194 0.1663 0.097 Uiso 1 1 calc R U . . .
C45 C 0.2505(6) 0.2297(4) 0.0361(11) 0.078(6) Uani 1 1 d . . . . .
C47 C 0.2370(5) 0.2131(5) 0.0948(12) 0.086(6) Uani 1 1 d . . . . .
H47A H 0.2545 0.2093 0.1311 0.103 Uiso 1 1 calc R U . . .
C48 C 0.1964(6) 0.2023(5) 0.0978(12) 0.088(6) Uani 1 1 d . . . . .
H48A H 0.1865 0.1906 0.1365 0.106 Uiso 1 1 calc R U . . .
C49 C 0.1713(6) 0.2085(5) 0.0454(10) 0.081(5) Uani 1 1 d D . . . .
C50 C 0.1858(5) 0.2269(5) -0.0114(10) 0.087(6) Uani 1 1 d D . . . .
H50G H 0.1679 0.2323 -0.0466 0.104 Uiso 1 1 calc R U . . .
C46 C 0.2257(5) 0.2371(5) -0.0167(12) 0.091(6) Uani 1 1 d D . . . .
H46A H 0.2356 0.2488 -0.0553 0.109 Uiso 1 1 calc R U . . .
C71 C -0.1515(4) 0.0816(5) -0.0178(10) 0.074(4) Uani 1 1 d . . . . .
H71A H -0.1366 0.0611 0.0016 0.111 Uiso 1 1 calc R U . . .
H71B H -0.1487 0.1034 0.0103 0.111 Uiso 1 1 calc R U . . .
H71C H -0.1798 0.0750 -0.0212 0.111 Uiso 1 1 calc R U . . .
C72 C -0.1580(5) 0.1208(4) -0.1142(10) 0.076(5) Uani 1 1 d . . . . .
H72A H -0.1567 0.1419 -0.0843 0.114 Uiso 1 1 calc R U . . .
H72B H -0.1464 0.1274 -0.1570 0.114 Uiso 1 1 calc R U . . .
H72C H -0.1859 0.1134 -0.1203 0.114 Uiso 1 1 calc R U . . .
C73 C -0.1386(4) 0.0589(4) -0.1332(11) 0.081(5) Uani 1 1 d D U . . .
H73A H -0.1366 0.0685 -0.1789 0.097 Uiso 1 1 calc R U . . .
H73B H -0.1649 0.0468 -0.1282 0.097 Uiso 1 1 calc R U . . .
C74 C -0.1058(5) 0.0316(5) -0.1209(13) 0.102(6) Uani 1 1 d D U . . .
H74A H -0.1075 0.0108 -0.1524 0.123 Uiso 1 1 calc R U . . .
H74B H -0.1073 0.0218 -0.0753 0.123 Uiso 1 1 calc R U . . .
C75 C -0.0539(9) 0.0617(6) -0.2001(10) 0.106(7) Uani 1 1 d . . . . .
H75A H -0.0734 0.0780 -0.2211 0.158 Uiso 1 1 calc R U . . .
H75B H -0.0276 0.0737 -0.1997 0.158 Uiso 1 1 calc R U . . .
H75C H -0.0522 0.0386 -0.2248 0.158 Uiso 1 1 calc R U . . .
C76 C -0.0368(6) 0.0299(5) -0.1024(11) 0.090(6) Uani 1 1 d . . . . .
H76A H -0.0443 0.0242 -0.0567 0.134 Uiso 1 1 calc R U . . .
H76B H -0.0352 0.0070 -0.1279 0.134 Uiso 1 1 calc R U . . .
H76C H -0.0107 0.0421 -0.1028 0.134 Uiso 1 1 calc R U . . .
N81 N 0.2801(3) 0.0175(3) 0.1974(6) 0.064(3) Uani 1 1 d D U . . .
N82 N 0.2918(3) 0.0549(3) 0.3192(6) 0.058(3) Uani 1 1 d D U . . .
C81 C 0.2446(6) -0.0068(4) 0.1934(15) 0.106(8) Uani 1 1 d . . . . .
H81A H 0.2308 -0.0070 0.2361 0.160 Uiso 1 1 calc R U . . .
H81B H 0.2264 0.0024 0.1592 0.160 Uiso 1 1 calc R U . . .
H81C H 0.2531 -0.0318 0.1822 0.160 Uiso 1 1 calc R U . . .
C82 C 0.3030(6) 0.0197(4) 0.1350(11) 0.083(5) Uani 1 1 d . . . . .
H82A H 0.3259 0.0361 0.1410 0.124 Uiso 1 1 calc R U . . .
H82B H 0.3124 -0.0049 0.1229 0.124 Uiso 1 1 calc R U . . .
H82C H 0.2858 0.0293 0.0999 0.124 Uiso 1 1 calc R U . . .
C83 C 0.3110(6) 0.0048(5) 0.2456(8) 0.103(7) Uani 1 1 d D U . . .
H83A H 0.3129 -0.0224 0.2432 0.124 Uiso 1 1 calc R U . . .
H83B H 0.3372 0.0150 0.2325 0.124 Uiso 1 1 calc R U . . .
C84 C 0.3027(6) 0.0153(3) 0.3126(9) 0.101(7) Uani 1 1 d D U . . .
H84A H 0.3265 0.0103 0.3401 0.121 Uiso 1 1 calc R U . . .
H84B H 0.2805 0.0001 0.3297 0.121 Uiso 1 1 calc R U . . .
C85 C 0.3272(5) 0.0769(4) 0.3313(9) 0.070(4) Uani 1 1 d . . . . .
H85A H 0.3196 0.1028 0.3355 0.105 Uiso 1 1 calc R U . . .
H85B H 0.3401 0.0686 0.3722 0.105 Uiso 1 1 calc R U . . .
H85C H 0.3458 0.0740 0.2943 0.105 Uiso 1 1 calc R U . . .
C86 C 0.2638(7) 0.0596(9) 0.3780(9) 0.131(10) Uani 1 1 d . U . . .
H86A H 0.2396 0.0449 0.3710 0.196 Uiso 1 1 calc R U . . .
H86B H 0.2772 0.0513 0.4183 0.196 Uiso 1 1 calc R U . . .
H86C H 0.2565 0.0856 0.3826 0.196 Uiso 1 1 calc R U . . .
N101 N -0.1025(3) 0.4775(3) -0.0516(6) 0.069(4) Uani 1 1 d D . . . .
N102 N -0.0310(3) 0.5062(3) -0.1033(10) 0.094(6) Uani 1 1 d D . . . .
C101 C -0.1300(4) 0.4522(5) -0.0855(12) 0.115(9) Uani 1 1 d D U . . .
H10A H -0.1309 0.4288 -0.0618 0.172 Uiso 1 1 calc R U . . .
H10B H -0.1569 0.4630 -0.0866 0.172 Uiso 1 1 calc R U . . .
H10C H -0.1207 0.4481 -0.1308 0.172 Uiso 1 1 calc R U . . .
C102 C -0.1167(6) 0.4833(7) 0.0168(7) 0.138(12) Uani 1 1 d D . . . .
H10D H -0.1149 0.4602 0.0415 0.207 Uiso 1 1 calc R U . . .
H10E H -0.1002 0.5020 0.0384 0.207 Uiso 1 1 calc R U . . .
H10F H -0.1446 0.4916 0.0160 0.207 Uiso 1 1 calc R U . . .
C103 C -0.1043(4) 0.5103(5) -0.0914(11) 0.122(9) Uani 1 1 d D U . . .
H10G H -0.1214 0.5283 -0.0680 0.147 Uiso 1 1 calc R U . . .
H10H H -0.1180 0.5039 -0.1331 0.147 Uiso 1 1 calc R U . . .
C104 C -0.0668(4) 0.5293(5) -0.1088(16) 0.147(11) Uani 1 1 d D U . . .
H10I H -0.0689 0.5384 -0.1547 0.176 Uiso 1 1 calc R U . . .
H10J H -0.0636 0.5509 -0.0796 0.176 Uiso 1 1 calc R U . . .
C105 C 0.0019(6) 0.5264(5) -0.0710(14) 0.128(9) Uani 1 1 d D . . . .
H10K H 0.0254 0.5105 -0.0679 0.192 Uiso 1 1 calc R U . . .
H10L H 0.0085 0.5483 -0.0971 0.192 Uiso 1 1 calc R U . . .
H10M H -0.0064 0.5339 -0.0266 0.192 Uiso 1 1 calc R U . . .
C106 C -0.0196(6) 0.4984(6) -0.1763(13) 0.103(7) Uani 1 1 d . . . . .
H10N H 0.0044 0.4829 -0.1777 0.154 Uiso 1 1 calc R U . . .
H10O H -0.0417 0.4857 -0.1984 0.154 Uiso 1 1 calc R U . . .
H10P H -0.0142 0.5217 -0.1990 0.154 Uiso 1 1 calc R U . . .
C111 C 0.3574(6) 0.4145(5) 0.3534(10) 0.090(6) Uani 1 1 d . . . . .
H11A H 0.3439 0.3906 0.3557 0.135 Uiso 1 1 calc R U . . .
H11B H 0.3772 0.4140 0.3178 0.135 Uiso 1 1 calc R U . . .
H11C H 0.3707 0.4195 0.3955 0.135 Uiso 1 1 calc R U . . .
C112 C 0.3006(5) 0.4437(6) 0.3979(8) 0.078(5) Uani 1 1 d . . . . .
H11D H 0.2885 0.4193 0.4030 0.117 Uiso 1 1 calc R U . . .
H11E H 0.3159 0.4498 0.4377 0.117 Uiso 1 1 calc R U . . .
H11F H 0.2795 0.4620 0.3914 0.117 Uiso 1 1 calc R U . . .
C113 C 0.3446(7) 0.4810(5) 0.3352(10) 0.096(6) Uani 1 1 d D . . . .
H11G H 0.3693 0.4823 0.3620 0.115 Uiso 1 1 calc R U . . .
H11H H 0.3253 0.4989 0.3534 0.115 Uiso 1 1 calc R U . . .
C114 C 0.3540(6) 0.4910(6) 0.2657(11) 0.110(8) Uani 1 1 d D . . . .
H11I H 0.3591 0.5177 0.2633 0.133 Uiso 1 1 calc R U . . .
H11J H 0.3788 0.4781 0.2523 0.133 Uiso 1 1 calc R U . . .
C115 C 0.2947(5) 0.5115(4) 0.2151(10) 0.072(5) Uani 1 1 d . . . . .
H11K H 0.2739 0.5046 0.1834 0.107 Uiso 1 1 calc R U . . .
H11L H 0.2826 0.5160 0.2583 0.107 Uiso 1 1 calc R U . . .
H11M H 0.3082 0.5339 0.1998 0.107 Uiso 1 1 calc R U . . .
C116 C 0.3418(6) 0.4773(5) 0.1525(10) 0.085(6) Uani 1 1 d . . . . .
H11N H 0.3208 0.4711 0.1206 0.127 Uiso 1 1 calc R U . . .
H11O H 0.3548 0.5003 0.1391 0.127 Uiso 1 1 calc R U . . .
H11P H 0.3616 0.4575 0.1538 0.127 Uiso 1 1 calc R U . . .
N301 N 0.2250(3) 0.2216(3) -0.2514(5) 0.046(2) Uani 1 1 d . . . . .
C302 C 0.2463(3) 0.2059(3) -0.2014(6) 0.041(3) Uani 1 1 d . . . . .
H30A H 0.2741 0.2105 -0.1980 0.050 Uiso 1 1 calc R U . . .
C303 C 0.2279(3) 0.1834(3) -0.1558(6) 0.041(3) Uani 1 1 d . . . . .
H30B H 0.2432 0.1721 -0.1218 0.049 Uiso 1 1 calc R U . . .
C304 C 0.1867(4) 0.1772(3) -0.1597(6) 0.042(3) Uani 1 1 d . . . . .
C305 C 0.1665(4) 0.1932(4) -0.2103(7) 0.050(3) Uani 1 1 d . . . . .
H30C H 0.1386 0.1894 -0.2147 0.060 Uiso 1 1 calc R U . . .
C306 C 0.1861(4) 0.2147(4) -0.2546(7) 0.051(3) Uani 1 1 d . . . . .
H30D H 0.1712 0.2253 -0.2897 0.062 Uiso 1 1 calc R U . . .
C307 C 0.1661(4) 0.1549(3) -0.1085(7) 0.045(3) Uani 1 1 d . . . . .
C308 C 0.1671(3) 0.1218(3) -0.0167(7) 0.047(3) Uani 1 1 d . . . . .
C309 C 0.1910(4) 0.1060(3) 0.0407(7) 0.045(3) Uani 1 1 d . . . . .
C310 C 0.2322(4) 0.1110(4) 0.0451(8) 0.059(4) Uani 1 1 d . . . . .
H31A H 0.2460 0.1235 0.0109 0.070 Uiso 1 1 calc R U . . .
C311 C 0.2527(3) 0.0981(4) 0.0975(8) 0.051(3) Uani 1 1 d . . . . .
H31B H 0.2810 0.1008 0.0984 0.061 Uiso 1 1 calc R U . . .
C312 C 0.1941(3) 0.0759(3) 0.1420(7) 0.044(3) Uani 1 1 d . . . . .
H31C H 0.1809 0.0624 0.1757 0.053 Uiso 1 1 calc R U . . .
C313 C 0.1722(4) 0.0878(3) 0.0919(7) 0.050(3) Uani 1 1 d . . . . .
H31D H 0.1442 0.0838 0.0911 0.060 Uiso 1 1 calc R U . . .
C314 C 0.1096(3) 0.1328(3) -0.0646(6) 0.043(3) Uani 1 1 d . . . . .
C315 C 0.0655(3) 0.1279(3) -0.0682(7) 0.046(3) Uani 1 1 d . . . . .
C316 C 0.0452(4) 0.1079(4) -0.0193(7) 0.057(3) Uani 1 1 d . . . . .
H31E H 0.0594 0.0987 0.0178 0.068 Uiso 1 1 calc R U . . .
C317 C 0.0436(4) 0.1409(4) -0.1190(7) 0.054(3) Uani 1 1 d . . . . .
H31F H 0.0558 0.1553 -0.1525 0.064 Uiso 1 1 calc R U . . .
C318 C 0.0029(4) 0.1328(4) -0.1219(7) 0.057(3) Uani 1 1 d . . . . .
H31G H -0.0122 0.1421 -0.1579 0.068 Uiso 1 1 calc R U . . .
C319 C 0.0058(4) 0.1018(4) -0.0249(7) 0.053(3) Uani 1 1 d . . . . .
H31H H -0.0074 0.0890 0.0098 0.064 Uiso 1 1 calc R U . . .
C401 C -0.0677(5) 0.3804(3) -0.0394(8) 0.067(4) Uani 1 1 d . . . . .
H40A H -0.0724 0.3821 -0.0855 0.081 Uiso 1 1 calc R U . . .
C402 C -0.0704(5) 0.3474(4) -0.0089(9) 0.069(4) Uani 1 1 d . . . . .
H40B H -0.0773 0.3262 -0.0340 0.082 Uiso 1 1 calc R U . . .
C403 C -0.0524(4) 0.4084(3) 0.0587(7) 0.046(3) Uani 1 1 d . . . . .
H40C H -0.0458 0.4302 0.0824 0.056 Uiso 1 1 calc R U . . .
C404 C -0.0549(4) 0.3768(3) 0.0934(6) 0.045(3) Uani 1 1 d . . . . .
H40D H -0.0512 0.3763 0.1400 0.054 Uiso 1 1 calc R U . . .
C405 C -0.0634(4) 0.3438(3) 0.0568(7) 0.044(3) Uani 1 1 d . . . . .
C406 C -0.0644(3) 0.3082(3) 0.0920(7) 0.044(3) Uani 1 1 d . . . . .
C407 C -0.0560(4) 0.2743(3) 0.1836(8) 0.051(3) Uani 1 1 d . . . . .
C408 C -0.0696(3) 0.2466(3) 0.0870(7) 0.042(3) Uani 1 1 d . . . . .
C409 C -0.0757(3) 0.2121(3) 0.0466(6) 0.041(3) Uani 1 1 d . . . . .
C410 C -0.0736(3) 0.1780(3) 0.0773(6) 0.039(3) Uani 1 1 d . . . . .
H41A H -0.0697 0.1761 0.1236 0.047 Uiso 1 1 calc R U . . .
C411 C -0.0819(4) 0.2135(3) -0.0175(8) 0.051(3) Uani 1 1 d . . . . .
H41B H -0.0843 0.2367 -0.0387 0.061 Uiso 1 1 calc R U . . .
C412 C -0.0851(4) 0.1812(4) -0.0547(8) 0.056(3) Uani 1 1 d . . . . .
H41C H -0.0895 0.1827 -0.1010 0.067 Uiso 1 1 calc R U . . .
C413 C -0.0774(3) 0.1471(3) 0.0389(7) 0.043(3) Uani 1 1 d . . . . .
H41D H -0.0767 0.1237 0.0597 0.052 Uiso 1 1 calc R U . . .
C414 C -0.0486(4) 0.2728(3) 0.2546(7) 0.046(3) Uani 1 1 d . . . . .
C415 C -0.0396(4) 0.3041(3) 0.2907(7) 0.051(3) Uani 1 1 d . . . . .
H41E H -0.0388 0.3273 0.2688 0.061 Uiso 1 1 calc R U . . .
C416 C -0.0317(4) 0.3025(4) 0.3582(7) 0.048(3) Uani 1 1 d . . . . .
H41F H -0.0243 0.3242 0.3815 0.058 Uiso 1 1 calc R U . . .
C417 C -0.0427(4) 0.2395(3) 0.3565(7) 0.052(3) Uani 1 1 d . . . . .
H41G H -0.0432 0.2167 0.3794 0.062 Uiso 1 1 calc R U . . .
C418 C -0.0499(4) 0.2396(3) 0.2907(8) 0.053(3) Uani 1 1 d . . . . .
H41H H -0.0560 0.2172 0.2687 0.063 Uiso 1 1 calc R U . . .
C501 C 0.2870(4) 0.3524(3) 0.2703(6) 0.046(3) Uani 1 1 d . . . . .
H50A H 0.3138 0.3514 0.2550 0.055 Uiso 1 1 calc R U . . .
C502 C 0.2341(4) 0.3872(4) 0.3069(7) 0.052(3) Uani 1 1 d . . . . .
H50B H 0.2225 0.4102 0.3182 0.062 Uiso 1 1 calc R U . . .
C503 C 0.2116(4) 0.3549(4) 0.3148(8) 0.061(4) Uani 1 1 d . . . . .
H50C H 0.1849 0.3563 0.3307 0.073 Uiso 1 1 calc R U . . .
C504 C 0.2277(4) 0.3217(4) 0.2999(8) 0.056(3) Uani 1 1 d . . . . .
C505 C 0.2671(4) 0.3213(3) 0.2769(8) 0.055(3) Uani 1 1 d . . . . .
H50D H 0.2796 0.2986 0.2661 0.066 Uiso 1 1 calc R U . . .
C506 C 0.2046(4) 0.2877(4) 0.3097(9) 0.062(4) Uani 1 1 d . . . . .
C507 C 0.1503(4) 0.2601(4) 0.3498(12) 0.082(6) Uani 1 1 d . . . . .
C508 C 0.2004(4) 0.2261(4) 0.3087(9) 0.067(4) Uani 1 1 d . . . . .
N506 N 0.0384(3) 0.2646(3) 0.4513(7) 0.061(3) Uani 1 1 d . . . . .
C509 C 0.1105(4) 0.2620(4) 0.3849(11) 0.077(5) Uani 1 1 d . . . . .
C510 C 0.0956(4) 0.2949(4) 0.4078(13) 0.091(7) Uani 1 1 d . . . . .
H51A H 0.1108 0.3168 0.4023 0.109 Uiso 1 1 calc R U . . .
C511 C 0.0587(5) 0.2965(4) 0.4389(11) 0.080(5) Uani 1 1 d . . . . .
H51B H 0.0476 0.3195 0.4513 0.096 Uiso 1 1 calc R U . . .
C512 C 0.0890(5) 0.2300(4) 0.3977(12) 0.084(6) Uani 1 1 d . . . . .
H51C H 0.0982 0.2068 0.3824 0.101 Uiso 1 1 calc R U . . .
C513 C 0.0530(5) 0.2328(4) 0.4339(13) 0.091(7) Uani 1 1 d . . . . .
H51D H 0.0392 0.2110 0.4460 0.110 Uiso 1 1 calc R U . . .
C514 C 0.2171(4) 0.1895(4) 0.2942(9) 0.065(4) Uani 1 1 d . . . . .
C515 C 0.1925(4) 0.1580(4) 0.3021(10) 0.075(5) Uani 1 1 d . . . . .
H51E H 0.1656 0.1602 0.3168 0.090 Uiso 1 1 calc R U . . .
C516 C 0.2093(4) 0.1235(4) 0.2873(9) 0.061(4) Uani 1 1 d . . . . .
H51F H 0.1937 0.1021 0.2950 0.073 Uiso 1 1 calc R U . . .
C517 C 0.2689(4) 0.1498(3) 0.2561(7) 0.046(3) Uani 1 1 d . . . . .
H51G H 0.2957 0.1468 0.2416 0.055 Uiso 1 1 calc R U . . .
C518 C 0.2548(4) 0.1841(4) 0.2689(8) 0.056(4) Uani 1 1 d . . . . .
H51H H 0.2713 0.2047 0.2601 0.068 Uiso 1 1 calc R U . . .
C601 C 0.0263(4) 0.4190(4) -0.1003(8) 0.060(4) Uani 1 1 d . . . . .
H60A H 0.0098 0.4136 -0.1372 0.072 Uiso 1 1 calc R U . . .
C602 C 0.0364(4) 0.4465(4) -0.0010(8) 0.059(4) Uani 1 1 d . . . . .
H60B H 0.0263 0.4615 0.0336 0.071 Uiso 1 1 calc R U . . .
C603 C 0.0732(4) 0.4326(4) 0.0046(10) 0.065(4) Uani 1 1 d . . . . .
H60C H 0.0889 0.4380 0.0424 0.077 Uiso 1 1 calc R U . . .
C604 C 0.0655(4) 0.4032(5) -0.0972(8) 0.068(4) Uani 1 1 d . . . . .
H60D H 0.0751 0.3879 -0.1317 0.081 Uiso 1 1 calc R U . . .
C605 C 0.0882(3) 0.4106(3) -0.0443(7) 0.045(3) Uani 1 1 d . . . . .
C606 C 0.1306(3) 0.3951(3) -0.0400(6) 0.042(3) Uani 1 1 d . . . . .
C607 C 0.1892(3) 0.3932(3) 0.0115(6) 0.041(3) Uani 1 1 d . . . . .
C608 C 0.1802(3) 0.3623(3) -0.0824(6) 0.038(3) Uani 1 1 d . . . . .
C609 C 0.2156(3) 0.4057(3) 0.0668(6) 0.041(3) Uani 1 1 d . . . . .
C610 C 0.2026(3) 0.4303(3) 0.1146(7) 0.045(3) Uani 1 1 d . . . . .
H61A H 0.1765 0.4403 0.1124 0.054 Uiso 1 1 calc R U . . .
C611 C 0.2272(4) 0.4399(3) 0.1640(7) 0.047(3) Uani 1 1 d . . . . .
H61B H 0.2182 0.4570 0.1962 0.056 Uiso 1 1 calc R U . . .
C612 C 0.2778(4) 0.4025(3) 0.1228(6) 0.044(3) Uani 1 1 d . . . . .
H61C H 0.3044 0.3936 0.1258 0.053 Uiso 1 1 calc R U . . .
C613 C 0.2548(3) 0.3910(4) 0.0709(6) 0.043(3) Uani 1 1 d . . . . .
H61D H 0.2645 0.3740 0.0392 0.052 Uiso 1 1 calc R U . . .
C614 C 0.1975(3) 0.3385(3) -0.1359(6) 0.038(3) Uani 1 1 d . . . . .
C615 C 0.2367(4) 0.3258(3) -0.1323(6) 0.042(3) Uani 1 1 d . . . . .
H61E H 0.2526 0.3314 -0.0948 0.051 Uiso 1 1 calc R U . . .
C616 C 0.2520(4) 0.3052(3) -0.1827(7) 0.047(3) Uani 1 1 d . . . . .
H61F H 0.2788 0.2967 -0.1798 0.056 Uiso 1 1 calc R U . . .
C617 C 0.1747(4) 0.3305(4) -0.1927(7) 0.052(3) Uani 1 1 d . . . . .
H61G H 0.1479 0.3390 -0.1965 0.062 Uiso 1 1 calc R U . . .
C618 C 0.1917(4) 0.3103(4) -0.2418(7) 0.051(3) Uani 1 1 d . . . . .
H61H H 0.1768 0.3053 -0.2807 0.061 Uiso 1 1 calc R U . . .
C901 C 0.2377(6) 0.2008(5) -0.4005(9) 0.080(5) Uani 1 1 d . . . . .
H90A H 0.2148 0.2152 -0.4158 0.121 Uiso 1 1 calc R U . . .
H90B H 0.2477 0.1855 -0.4367 0.121 Uiso 1 1 calc R U . . .
H90C H 0.2293 0.1849 -0.3638 0.121 Uiso 1 1 calc R U . . .
C902 C 0.3033(8) 0.2029(8) -0.3552(11) 0.119(9) Uani 1 1 d . . . . .
H90D H 0.3248 0.2191 -0.3399 0.179 Uiso 1 1 calc R U . . .
H90E H 0.2946 0.1871 -0.3188 0.179 Uiso 1 1 calc R U . . .
H90F H 0.3130 0.1877 -0.3917 0.179 Uiso 1 1 calc R U . . .
C903 C 0.2812(6) 0.2494(6) -0.4352(9) 0.090(6) Uani 1 1 d D . . . .
H90G H 0.2996 0.2355 -0.4643 0.108 Uiso 1 1 calc R U . . .
H90H H 0.2571 0.2558 -0.4613 0.108 Uiso 1 1 calc R U . . .
C904 C 0.3010(7) 0.2836(5) -0.4129(9) 0.100(7) Uani 1 1 d D . . . .
H90I H 0.3271 0.2776 -0.3924 0.120 Uiso 1 1 calc R U . . .
H90J H 0.3060 0.2999 -0.4513 0.120 Uiso 1 1 calc R U . . .
C905 C 0.3039(7) 0.3266(6) -0.3271(12) 0.109(8) Uani 1 1 d . . . . .
H90K H 0.3252 0.3114 -0.3083 0.164 Uiso 1 1 calc R U . . .
H90L H 0.3156 0.3449 -0.3569 0.164 Uiso 1 1 calc R U . . .
H90M H 0.2895 0.3391 -0.2915 0.164 Uiso 1 1 calc R U . . .
C906 C 0.2447(7) 0.3258(5) -0.3918(10) 0.091(6) Uani 1 1 d . . . . .
H90N H 0.2295 0.3372 -0.3558 0.137 Uiso 1 1 calc R U . . .
H90O H 0.2568 0.3450 -0.4192 0.137 Uiso 1 1 calc R U . . .
H90P H 0.2267 0.3108 -0.4189 0.137 Uiso 1 1 calc R U . . .
N911 N -0.0760(4) 0.2747(5) 0.5217(7) 0.090(5) Uani 1 1 d D U . . .
N912 N -0.0019(4) 0.2669(5) 0.5831(7) 0.106(6) Uani 1 1 d D U . . .
C911 C -0.0937(6) 0.3101(8) 0.5020(11) 0.109(8) Uani 1 1 d . . . . .
H91A H -0.0920 0.3128 0.4540 0.164 Uiso 1 1 calc R U . . .
H91B H -0.1218 0.3108 0.5156 0.164 Uiso 1 1 calc R U . . .
H91C H -0.0791 0.3302 0.5234 0.164 Uiso 1 1 calc R U . . .
C912 C -0.1037(8) 0.2479(11) 0.486(2) 0.186(17) Uani 1 1 d . . . . .
H91D H -0.1041 0.2538 0.4386 0.279 Uiso 1 1 calc R U . . .
H91E H -0.0939 0.2227 0.4920 0.279 Uiso 1 1 calc R U . . .
H91F H -0.1307 0.2500 0.5038 0.279 Uiso 1 1 calc R U . . .
C913 C -0.0758(5) 0.2656(9) 0.5920(9) 0.143(10) Uani 1 1 d D U . . .
H91G H -0.0828 0.2393 0.5972 0.172 Uiso 1 1 calc R U . . .
H91H H -0.0967 0.2802 0.6145 0.172 Uiso 1 1 calc R U . . .
C914 C -0.0369(6) 0.2724(11) 0.6252(8) 0.173(13) Uani 1 1 d D U . . .
H91I H -0.0366 0.2980 0.6418 0.208 Uiso 1 1 calc R U . . .
H91J H -0.0347 0.2559 0.6639 0.208 Uiso 1 1 calc R U . . .
C915 C 0.0239(9) 0.2967(7) 0.6066(17) 0.151(12) Uani 1 1 d D U . . .
H91K H 0.0491 0.2964 0.5820 0.227 Uiso 1 1 calc R U . . .
H91L H 0.0105 0.3204 0.5997 0.227 Uiso 1 1 calc R U . . .
H91M H 0.0293 0.2934 0.6538 0.227 Uiso 1 1 calc R U . . .
C916 C 0.0160(12) 0.2304(7) 0.5963(15) 0.210(19) Uani 1 1 d D U . . .
H91N H 0.0394 0.2269 0.5679 0.315 Uiso 1 1 calc R U . . .
H91O H 0.0241 0.2290 0.6427 0.315 Uiso 1 1 calc R U . . .
H91P H -0.0037 0.2111 0.5871 0.315 Uiso 1 1 calc R U . . .
N71 N -0.1353(3) 0.0899(3) -0.0855(6) 0.056(3) Uani 1 1 d . . . . .
N72 N -0.0665(4) 0.0540(4) -0.1315(7) 0.067(4) Uani 1 1 d . . . . .
N103 N 0.2691(4) 0.2255(4) -0.3781(7) 0.063(3) Uani 1 1 d . . . . .
N104 N 0.2755(5) 0.3028(4) -0.3647(6) 0.075(4) Uani 1 1 d D . . . .
N111 N 0.3276(3) 0.4436(3) 0.3399(6) 0.050(3) Uani 1 1 d . . . . .
N112 N 0.3234(3) 0.4820(3) 0.2204(7) 0.063(3) Uani 1 1 d . . . . .
N302 N 0.1888(3) 0.1397(3) -0.0616(5) 0.047(2) Uani 1 1 d . . . . .
N303 N 0.1289(3) 0.1174(3) -0.0147(6) 0.053(3) Uani 1 1 d . . . . .
N304 N 0.1264(3) 0.1532(3) -0.1119(5) 0.044(2) Uani 1 1 d . . . . .
N305 N -0.0157(3) 0.1126(3) -0.0762(5) 0.045(2) Uani 1 1 d . . . . .
N306 N 0.2342(3) 0.0816(3) 0.1488(6) 0.043(2) Uani 1 1 d . . . . .
N401 N -0.0583(3) 0.4116(2) -0.0040(6) 0.046(3) Uani 1 1 d . . . . .
N402 N -0.0713(3) 0.2784(3) 0.0539(5) 0.045(2) Uani 1 1 d . . . . .
N403 N -0.0570(3) 0.3076(3) 0.1555(6) 0.049(3) Uani 1 1 d . . . . .
N404 N -0.0617(3) 0.2426(3) 0.1494(6) 0.046(2) Uani 1 1 d . . . . .
N405 N -0.0348(3) 0.2701(3) 0.3906(6) 0.047(2) Uani 1 1 d . . . . .
N406 N -0.0821(3) 0.1487(3) -0.0264(5) 0.039(2) Uani 1 1 d . . . . .
N501 N 0.2710(3) 0.3861(3) 0.2843(5) 0.043(2) Uani 1 1 d . . . . .
N502 N 0.1688(4) 0.2903(3) 0.3385(8) 0.074(4) Uani 1 1 d . . . . .
N503 N 0.1646(4) 0.2267(3) 0.3390(10) 0.092(6) Uani 1 1 d . . . . .
N504 N 0.2223(3) 0.2551(3) 0.2957(7) 0.058(3) Uani 1 1 d . . . . .
N505 N 0.2451(3) 0.1193(3) 0.2637(6) 0.047(2) Uani 1 1 d . . . . .
N601 N 0.0129(3) 0.4400(3) -0.0548(6) 0.046(2) Uani 1 1 d . . . . .
N602 N 0.1516(3) 0.4061(3) 0.0112(5) 0.042(2) Uani 1 1 d . . . . .
N603 N 0.2048(3) 0.3711(3) -0.0334(5) 0.039(2) Uani 1 1 d . . . . .
N604 N 0.1429(3) 0.3734(2) -0.0877(5) 0.039(2) Uani 1 1 d . . . . .
N605 N 0.2303(3) 0.2970(3) -0.2359(6) 0.051(3) Uani 1 1 d . . . . .
N606 N 0.2650(3) 0.4256(3) 0.1692(5) 0.044(2) Uani 1 1 d . . . . .
Pd1 Pd 0.26317(3) 0.06863(2) 0.23309(5) 0.0427(2) Uani 1 1 d . . . . .
Pd2 Pd 0.29718(2) 0.43395(2) 0.25387(5) 0.0404(2) Uani 1 1 d . . . . .
Pd3 Pd -0.07493(3) 0.10178(2) -0.07998(5) 0.0446(2) Uani 1 1 d . . . . .
Pd4 Pd 0.25024(3) 0.26164(3) -0.30669(5) 0.0490(3) Uani 1 1 d . . . . .
Pd5 Pd -0.04473(3) 0.45854(2) -0.05446(7) 0.0544(3) Uani 1 1 d D . . . .
Pd6 Pd -0.01830(3) 0.26887(3) 0.48735(5) 0.0527(3) Uani 1 1 d D . . . .
N801 N 0.2660(8) -0.0862(6) 0.2899(14) 0.053(10) Uani 0.348(14) 1 d D . P B 1
O802 O 0.2653(13) -0.1045(14) 0.238(2) 0.081(18) Uani 0.348(14) 1 d D . P B 1
O803 O 0.2984(7) -0.0800(8) 0.3170(14) 0.041(7) Uani 0.348(14) 1 d D . P B 1
O804 O 0.2351(7) -0.0766(10) 0.3181(17) 0.079(11) Uani 0.348(14) 1 d D . P B 1
O601 O 0.264(2) -0.040(2) 0.450(3) 0.13(3) Uani 0.348(14) 1 d . . P B 1
O602 O -0.1084(8) 0.1212(9) -0.3020(17) 0.076(11) Uani 0.348(14) 1 d . . P B 1
O603 O -0.0139(19) 0.2157(17) -0.209(3) 0.142(19) Uiso 0.348(14) 1 d . . P B 1
O604 O 0.192(2) 0.096(2) -0.459(5) 0.10(3) Uani 0.174(7) 1 d . . P B 1
O605 O 0.281(2) 0.1345(13) -0.276(2) 0.058(15) Uani 0.174(7) 1 d . . P B 1
O608 O 0.1769(12) 0.0927(11) -0.203(2) 0.093(12) Uiso 0.348(14) 1 d . . P B 1
O751 O 0.1990(17) 0.1115(15) -0.511(3) 0.23(2) Uiso 0.652(14) 1 d . . P B 2
O1W O 0.1387(15) 0.0716(13) -0.158(2) 0.105(13) Uiso 0.326(7) 1 d . . P B 2
N805 N 0.2729(6) -0.0554(6) 0.3944(13) 0.084(8) Uani 0.652(14) 1 d D . P B 2
O806 O 0.2357(4) -0.0576(7) 0.3798(15) 0.123(11) Uani 0.652(14) 1 d D . P B 2
O807 O 0.2839(6) -0.0410(7) 0.4443(14) 0.072(7) Uani 0.652(14) 1 d D . P B 2
O808 O 0.2959(7) -0.0706(8) 0.3529(14) 0.100(10) Uani 0.652(14) 1 d D . P B 2
O610 O 0.2474(11) -0.1000(9) 0.252(2) 0.116(13) Uani 0.652(14) 1 d . . P B 2
O611 O -0.0726(13) 0.1592(10) -0.2216(14) 0.096(16) Uani 0.326(7) 1 d . . P B 2
O614 O 0.2333(9) 0.1267(6) -0.2953(12) 0.111(8) Uani 0.652(14) 1 d . . P B 2
O615 O 0.0665(12) 0.0432(11) -0.1507(19) 0.168(13) Uiso 0.652(14) 1 d . . P B 2
O616 O 0.1163(9) 0.3886(5) 0.378(3) 0.22(3) Uani 0.652(14) 1 d . . P B 2
N809 N 0.3968(5) 0.3826(5) 0.2027(10) 0.098(5) Uani 1 1 d . U . . .
O810 O 0.4035(7) 0.3547(5) 0.2364(9) 0.135(6) Uani 1 1 d . U . . .
O811 O 0.3666(3) 0.3852(3) 0.1797(8) 0.092(4) Uani 1 1 d . U . . .
O812 O 0.4228(4) 0.4091(5) 0.2032(12) 0.136(6) Uani 1 1 d . U . . .
N813 N 0.1159(13) 0.1540(19) 0.177(3) 0.204(12) Uani 1 1 d . U . . .
O814 O 0.1230(9) 0.1836(12) 0.206(2) 0.233(13) Uani 1 1 d . U . . .
O815 O 0.1092(10) 0.1533(13) 0.126(2) 0.219(13) Uani 1 1 d . U . . .
O816 O 0.1085(9) 0.1227(12) 0.223(2) 0.252(13) Uani 1 1 d . U . . .
N817 N 0.3609(5) 0.1036(5) 0.1575(13) 0.085(6) Uani 0.849(13) 1 d . . P C 1
O818 O 0.3503(5) 0.0999(8) 0.0949(14) 0.156(11) Uani 0.849(13) 1 d . . P C 1
O819 O 0.3575(12) 0.1295(8) 0.189(3) 0.30(3) Uani 0.849(13) 1 d . . P C 1
O820 O 0.3781(4) 0.0786(4) 0.1772(9) 0.092(5) Uani 0.849(13) 1 d . . P C 1
N825 N 0.3595(8) 0.2683(7) -0.2318(14) 0.132(10) Uani 0.849(13) 1 d D U P C 1
O826 O 0.3830(8) 0.2671(11) -0.2792(17) 0.140(17) Uani 0.424(7) 1 d D U P C 1
O827 O 0.3272(5) 0.2542(4) -0.2376(10) 0.103(6) Uani 0.849(13) 1 d D U P C 1
O828 O 0.3575(6) 0.2945(6) -0.1892(9) 0.129(7) Uani 0.849(13) 1 d D U P C 1
O618 O 0.1486(10) 0.2690(9) -0.3823(16) 0.168(10) Uiso 0.849(13) 1 d . . P C 1
O619 O 0.119(5) 0.220(5) -0.407(9) 0.23(6) Uiso 0.212(3) 1 d . . P C 1
O620 O -0.0223(13) 0.4997(12) 0.106(2) 0.124(13) Uiso 0.424(7) 1 d . . P C 1
O621 O -0.0779(14) 0.3987(13) 0.404(2) 0.136(15) Uiso 0.424(7) 1 d . . P C 1
O622 O -0.0664(17) 0.4538(16) 0.246(3) 0.110(16) Uiso 0.280(4) 1 d . . P C 1
O623 O 0.3432(15) 0.1370(15) 0.158(2) 0.028(12) Uiso 0.151(13) 1 d . . P C 2
O625 O 0.3957(16) 0.2650(14) -0.187(3) 0.040(13) Uiso 0.151(13) 1 d . . P C 2
O626 O 0.128(3) 0.254(2) -0.391(4) 0.07(2) Uiso 0.151(13) 1 d . . P C 2
O627 O 0.002(2) 0.4710(18) 0.151(3) 0.060(17) Uiso 0.151(13) 1 d . . P C 2
O629 O -0.0674(15) 0.4346(13) 0.297(2) 0.038(13) Uiso 0.151(13) 1 d . . P C 2
N821 N 0.2323(8) 0.0420(8) -0.0493(15) 0.131(11) Uani 0.598(14) 1 d D U P D 1
O822 O 0.2643(7) 0.0542(8) -0.0710(16) 0.140(11) Uani 0.598(14) 1 d D U P D 1
O823 O 0.2009(8) 0.0485(7) -0.0788(15) 0.142(12) Uani 0.598(14) 1 d D U P D 1
O824 O 0.2327(7) 0.0218(5) 0.0020(10) 0.089(7) Uani 0.598(14) 1 d D U P D 1
O737 O 0.348(3) -0.091(3) 0.125(5) 0.33(4) Uiso 0.598(14) 1 d . . P D 1
O630 O 0.3069(10) 0.2157(9) 0.4126(17) 0.138(11) Uiso 0.598(14) 1 d . . P D 1
O632 O 0.2748(9) 0.3554(8) 0.4411(16) 0.126(9) Uiso 0.598(14) 1 d . . P D 1
O633 O 0.2510(9) 0.3019(9) 0.4371(16) 0.125(9) Uiso 0.598(14) 1 d . . P D 1
O634 O 0.2005(12) 0.3478(10) 0.4716(19) 0.149(12) Uiso 0.598(14) 1 d . . P D 1
O635 O -0.0076(12) 0.3658(11) 0.499(2) 0.150(13) Uiso 0.598(14) 1 d . . P D 1
O636 O -0.1558(18) 0.2118(17) 0.372(3) 0.114(16) Uiso 0.299(7) 1 d . . P D 1
O638 O -0.1437(7) 0.0103(5) -0.2871(18) 0.129(12) Uani 0.598(14) 1 d . . P D 1
O639 O 0.3254(12) 0.5258(11) -0.047(2) 0.159(13) Uiso 0.598(14) 1 d . . P D 1
O642 O 0.103(2) 0.404(2) -0.451(4) 0.093(19) Uiso 0.197(5) 1 d . . P D 1
O643 O -0.057(2) 0.293(2) -0.222(4) 0.16(2) Uiso 0.299(7) 1 d . . P D 1
O644 O -0.049(2) -0.0708(19) -0.054(4) 0.14(2) Uiso 0.299(7) 1 d . . P D 1
O716 O 0.0878(8) 0.4965(8) -0.1539(14) 0.105(8) Uiso 0.598(14) 1 d . . P D 1
O645 O 0.2269(15) 0.0674(12) -0.127(2) 0.120(14) Uiso 0.402(14) 1 d . . P D 2
O646 O 0.3348(12) 0.1991(11) 0.3700(19) 0.105(11) Uiso 0.402(14) 1 d . . P D 2
O647 O 0.2314(13) 0.3381(12) 0.452(2) 0.111(12) Uiso 0.402(14) 1 d . . P D 2
O648 O -0.0098(11) 0.3735(10) 0.463(2) 0.092(10) Uiso 0.402(14) 1 d . . P D 2
O649 O -0.1690(14) 0.1978(12) 0.403(2) 0.091(12) Uiso 0.322(11) 1 d . . P D 2
O650 O -0.1634(11) 0.0069(9) -0.4487(17) 0.092(10) Uiso 0.402(14) 1 d . . P D 2
O651 O 0.323(2) 0.5394(19) 0.002(3) 0.090(18) Uiso 0.201(7) 1 d . . P D 2
O653 O 0.084(3) 0.379(3) 0.527(5) 0.08(2) Uiso 0.133(5) 1 d . . P D 2
O654 O 0.448(3) 0.174(2) -0.191(4) 0.11(2) Uiso 0.201(7) 1 d . . P D 2
O655 O -0.034(2) -0.062(2) -0.020(4) 0.10(2) Uiso 0.201(7) 1 d . . P D 2
O749 O 0.0874(15) 0.4822(14) -0.190(3) 0.061(12) Uiso 0.201(7) 1 d . . P D 2
O738 O 0.3721(17) -0.0527(16) 0.152(3) 0.147(17) Uiso 0.402(14) 1 d . . P D 2
O701 O -0.0019(7) 0.1090(6) 0.1384(10) 0.139(6) Uiso 1 1 d . . . . .
O702 O -0.0667(6) 0.0490(5) 0.0620(10) 0.131(6) Uiso 1 1 d . . . . .
O703 O -0.1774(4) 0.0796(4) -0.2984(6) 0.092(4) Uani 1 1 d . . . . .
O704 O 0.1898(6) 0.5380(4) 0.2394(10) 0.126(5) Uani 1 1 d . . . . .
O705 O 0.2057(4) 0.4770(4) 0.3201(7) 0.087(3) Uiso 1 1 d . . . . .
O706 O 0.1446(6) 0.4331(5) 0.2743(9) 0.130(6) Uiso 1 1 d . . . . .
O707 O -0.2063(4) 0.5222(4) -0.0462(7) 0.095(4) Uani 1 1 d . . . . .
O708 O -0.0518(6) 0.4068(5) -0.2031(11) 0.139(7) Uani 1 1 d . . . . .
O709 O -0.1984(9) 0.0761(7) -0.4284(10) 0.176(10) Uani 1 1 d . . . . .
O710 O 0.2681(6) 0.4921(5) 0.0347(9) 0.127(5) Uiso 1 1 d . . . . .
O711 O -0.2731(10) 0.0833(7) -0.4721(15) 0.204(12) Uani 1 1 d . . . . .
O712 O 0.1730(7) 0.0380(6) 0.3114(11) 0.147(7) Uiso 1 1 d . . . . .
O713 O 0.0367(9) 0.3756(9) 0.3647(15) 0.101(8) Uiso 0.5 1 d . . P . .
O715 O 0.0819(11) 0.3572(11) -0.2731(19) 0.30(2) Uani 1 1 d . . . . .
O717 O 0.2095(6) 0.5299(6) 0.1082(10) 0.137(6) Uiso 1 1 d . . . . .
O718 O 0.3583(9) -0.0072(8) 0.4465(15) 0.103(8) Uiso 0.5 1 d . . P . .
O719 O 0.0630(8) 0.2150(7) -0.2408(14) 0.088(7) Uiso 0.5 1 d . . P . .
O720 O -0.1061(9) 0.4550(8) -0.2626(15) 0.100(8) Uiso 0.5 1 d . . P . .
O721 O 0.3876(12) 0.1460(10) 0.3229(19) 0.128(11) Uiso 0.5 1 d . . P . .
O722 O 0.287(2) 0.1528(18) -0.567(4) 0.41(3) Uiso 1 1 d . . . . .
O723 O 0.0189(10) 0.1649(10) 0.3307(17) 0.113(9) Uiso 0.5 1 d . . P . .
O724 O -0.0061(12) 0.4035(11) 0.253(2) 0.137(12) Uiso 0.5 1 d . . P . .
O725 O -0.0458(12) 0.1319(11) 0.3493(19) 0.131(12) Uiso 0.5 1 d . . P . .
O726 O -0.1437(14) 0.1257(11) -0.4794(13) 0.28(2) Uani 1 1 d . . . . .
O727 O -0.0264(10) 0.1776(7) 0.4879(19) 0.116(10) Uani 0.5 1 d . . P . .
O728 O 0.2130(15) 0.5988(10) 0.2975(19) 0.17(2) Uani 0.5 1 d . . P . .
O729 O 0.0798(12) 0.1668(13) -0.302(3) 0.175(19) Uani 0.5 1 d . . P . .
O731 O 0.3785(15) 0.1619(13) -0.267(2) 0.117(17) Uani 0.33 1 d . . P . .
O732 O 0.3622(11) 0.0177(10) 0.5621(18) 0.126(11) Uiso 0.5 1 d . . P . .
O733 O 0.0724(12) 0.0786(11) 0.1590(19) 0.131(12) Uiso 0.5 1 d . . P . .
O734 O 0.0931(13) 0.1331(11) 0.363(2) 0.139(13) Uiso 0.5 1 d . . P . .
O735 O 0.1272(14) 0.3496(10) -0.371(3) 0.107(14) Uani 0.33 1 d . . P . .
O736 O 0.1873(14) 0.2620(11) -0.519(2) 0.145(13) Uiso 0.5 1 d . . P . .
O739 O -0.0948(11) -0.0214(10) 0.0359(18) 0.124(11) Uiso 0.5 1 d . . P . .
O740 O -0.0940(14) 0.1709(9) -0.435(3) 0.31(3) Uani 1 1 d . . . . .
O741 O 0.403(3) 0.562(2) 0.146(5) 0.15(3) Uiso 0.25 1 d . . P . .
O742 O 0.3788(16) 0.0883(14) -0.493(3) 0.115(15) Uiso 0.33 1 d . . P . .
O743 O 0.1007(14) 0.0189(12) 0.138(2) 0.148(13) Uiso 0.5 1 d . . P . .
O744 O 0.3727(11) -0.0751(14) 0.265(3) 0.16(3) Uani 0.33 1 d . . P . .
O745 O -0.040(2) -0.1309(13) 0.009(3) 0.16(3) Uani 0.33 1 d . . P . .
O747 O -0.030(2) 0.375(4) 0.602(4) 0.20(6) Uani 0.25 1 d . . P . .
O748 O 0.0181(16) 0.4077(16) -0.281(3) 0.124(17) Uani 0.33 1 d . . P . .
O750 O -0.113(2) 0.373(3) 0.635(2) 0.24(5) Uani 0.33 1 d . . P . .
O753 O 0.428(3) 0.507(3) 0.439(6) 0.20(4) Uiso 0.25 1 d . . P . .
O3W O 0.1911(14) 0.4052(12) 0.650(2) 0.112(17) Uiso 0.39(4) 1 d . . P E 1
O758 O 0.0905(14) 0.4616(15) 0.185(2) 0.20(2) Uani 0.61(4) 1 d . . P E 2
O1W' O 0.3194(11) 0.1342(10) -0.4793(18) 0.079(9) Uiso 0.33 1 d . . P F 3

loop_
_atom_site_aniso_label
_atom_site_aniso_U_11
_atom_site_aniso_U_22
_atom_site_aniso_U_33
_atom_site_aniso_U_23
_atom_site_aniso_U_13
_atom_site_aniso_U_12
C1 0.076(14) 0.18(3) 0.18(3) 0.12(2) 0.074(17) 0.061(17)
C2 0.044(9) 0.101(15) 0.16(2) -0.004(15) 0.031(12) -0.004(9)
C3 0.052(10) 0.081(13) 0.152(18) 0.049(13) 0.019(11) 0.029(9)
C4 0.043(9) 0.084(13) 0.149(18) 0.027(13) 0.011(10) 0.002(8)
C5 0.066(12) 0.108(16) 0.14(2) 0.035(14) 0.020(12) -0.019(10)
C6 0.096(16) 0.113(19) 0.13(2) -0.012(16) 0.032(14) -0.006(14)
O3 0.103(12) 0.121(13) 0.29(3) 0.098(16) 0.057(15) 0.016(10)
C15A 0.084(19) 0.14(3) 0.11(2) 0.03(2) 0.024(18) 0.033(19)
C16A 0.079(18) 0.16(3) 0.11(2) 0.02(2) 0.025(18) 0.00(2)
C17A 0.11(2) 0.19(3) 0.12(2) 0.04(2) 0.02(2) 0.01(2)
C18A 0.14(2) 0.19(3) 0.11(2) 0.05(2) 0.012(19) 0.04(2)
C19A 0.13(2) 0.18(3) 0.11(2) 0.04(2) 0.027(19) 0.07(2)
C20A 0.11(2) 0.17(3) 0.11(2) 0.04(2) 0.014(18) 0.074(19)
O4A 0.19(3) 0.37(5) 0.08(2) 0.10(3) 0.03(2) 0.11(3)
C15B 0.12(3) 0.063(18) 0.08(2) 0.018(17) -0.01(2) -0.012(18)
C16B 0.15(3) 0.10(2) 0.09(2) 0.02(2) -0.01(2) -0.01(2)
C17B 0.17(3) 0.13(2) 0.10(2) 0.00(2) -0.03(2) -0.02(2)
C18B 0.18(3) 0.11(2) 0.09(2) 0.00(2) -0.05(2) -0.03(2)
C19B 0.17(3) 0.09(2) 0.09(2) 0.015(19) -0.05(2) -0.01(2)
C20B 0.14(3) 0.066(18) 0.076(19) 0.007(16) 0.00(2) -0.012(18)
O4B 0.25(5) 0.17(4) 0.11(3) 0.00(3) -0.03(3) -0.06(3)
C7 0.068(10) 0.086(12) 0.127(15) 0.028(11) 0.024(10) 0.020(9)
C9 0.18(3) 0.056(12) 0.13(2) 0.011(12) 0.08(2) 0.020(16)
C10 0.15(2) 0.051(10) 0.093(13) 0.003(9) 0.030(13) -0.006(11)
C8 0.071(10) 0.049(8) 0.094(11) -0.005(8) 0.026(8) 0.022(7)
C11 0.058(9) 0.057(9) 0.104(13) -0.005(8) 0.023(9) -0.013(7)
C12 0.099(14) 0.102(14) 0.098(13) 0.018(11) 0.015(11) -0.009(12)
C13 0.169(18) 0.083(12) 0.101(13) 0.025(11) -0.004(14) -0.033(13)
C14 0.20(2) 0.055(10) 0.086(11) -0.001(9) 0.030(14) -0.024(12)
O1 0.079(9) 0.124(14) 0.188(18) 0.074(14) 0.062(11) 0.041(9)
O2 0.24(3) 0.125(15) 0.24(3) 0.053(17) 0.14(2) 0.110(18)
C31 0.070(11) 0.083(13) 0.109(14) 0.017(11) 0.012(10) 0.026(10)
C32 0.073(11) 0.072(11) 0.075(10) -0.007(8) 0.004(9) 0.025(9)
C33 0.059(10) 0.064(10) 0.134(17) -0.014(11) 0.014(11) 0.008(8)
C34 0.052(8) 0.057(9) 0.114(14) -0.001(9) 0.015(9) -0.002(7)
C35 0.072(10) 0.056(9) 0.070(9) -0.003(7) 0.017(8) -0.005(7)
C36 0.065(10) 0.094(12) 0.080(11) 0.024(10) 0.021(9) 0.028(9)
C37 0.067(10) 0.054(8) 0.072(10) 0.001(7) 0.011(8) 0.007(7)
C38 0.074(11) 0.047(9) 0.112(14) -0.020(10) 0.030(10) 0.013(8)
O31 0.081(8) 0.035(6) 0.184(14) 0.013(7) 0.057(9) 0.007(5)
O32 0.083(8) 0.067(7) 0.109(10) 0.025(7) 0.036(7) 0.016(6)
O33 0.121(13) 0.118(12) 0.126(12) -0.043(10) 0.011(10) 0.048(10)
O34 0.072(8) 0.086(9) 0.143(12) -0.041(8) 0.026(8) -0.009(7)
C39 0.073(10) 0.034(7) 0.108(13) -0.003(8) 0.051(10) -0.004(7)
C40 0.078(11) 0.049(9) 0.093(12) -0.002(8) 0.047(10) -0.003(7)
C41 0.053(8) 0.080(11) 0.065(9) 0.011(8) 0.003(7) -0.017(8)
C42 0.063(10) 0.114(16) 0.080(12) 0.013(11) 0.022(10) -0.006(10)
C43 0.052(10) 0.125(18) 0.092(14) -0.046(13) 0.027(9) -0.002(10)
C44 0.064(10) 0.053(9) 0.126(16) -0.020(11) 0.033(11) -0.010(8)
C45 0.076(11) 0.032(7) 0.126(16) -0.004(8) 0.035(11) 0.007(7)
C47 0.067(10) 0.056(9) 0.134(16) 0.024(10) 0.030(11) 0.025(8)
C48 0.069(11) 0.060(10) 0.137(18) 0.008(10) 0.055(12) 0.006(8)
C49 0.070(12) 0.067(11) 0.107(15) -0.012(10) 0.007(11) 0.024(9)
C50 0.070(11) 0.085(12) 0.105(14) -0.050(12) 0.010(11) 0.013(9)
C46 0.082(13) 0.077(12) 0.114(15) -0.033(11) -0.010(12) 0.032(10)
C71 0.040(8) 0.072(10) 0.110(13) -0.006(9) 0.003(8) -0.028(7)
C72 0.055(9) 0.062(9) 0.110(13) -0.025(9) -0.040(9) 0.003(7)
C73 0.043(8) 0.066(9) 0.133(14) -0.046(10) -0.007(9) -0.001(7)
C74 0.052(9) 0.098(12) 0.157(17) -0.059(12) 0.002(10) 0.004(9)
C75 0.16(2) 0.087(14) 0.073(12) -0.023(10) -0.004(13) 0.024(14)
C76 0.095(13) 0.057(10) 0.116(15) -0.034(10) -0.011(11) 0.020(9)
N81 0.056(7) 0.030(5) 0.104(9) 0.016(6) 0.013(7) 0.009(5)
N82 0.044(6) 0.054(6) 0.077(8) 0.026(6) -0.004(6) -0.002(5)
C81 0.078(12) 0.039(8) 0.20(2) -0.011(12) 0.030(14) -0.017(8)
C82 0.076(11) 0.041(8) 0.132(16) 0.004(9) 0.021(11) 0.004(7)
C83 0.135(17) 0.072(11) 0.103(15) 0.023(11) -0.008(12) 0.058(12)
C84 0.104(14) 0.044(8) 0.153(19) 0.039(10) -0.063(14) -0.001(9)
C85 0.055(9) 0.060(9) 0.095(11) 0.006(8) -0.024(8) -0.017(7)
C86 0.109(17) 0.24(3) 0.044(10) 0.061(14) 0.016(10) -0.031(17)
N101 0.028(5) 0.046(6) 0.133(12) 0.033(7) 0.001(6) 0.004(4)
N102 0.045(7) 0.043(7) 0.194(19) 0.051(9) 0.019(9) 0.010(6)
C101 0.031(8) 0.090(13) 0.22(3) -0.001(16) -0.030(12) 0.008(8)
C102 0.095(16) 0.21(3) 0.106(16) 0.034(18) 0.033(14) 0.091(19)
C103 0.057(10) 0.074(11) 0.24(3) 0.076(15) 0.009(13) 0.027(9)
C104 0.074(12) 0.081(13) 0.29(3) 0.095(17) 0.042(16) 0.037(11)
C105 0.15(2) 0.054(10) 0.18(3) 0.014(14) 0.02(2) -0.042(12)
C106 0.079(13) 0.069(11) 0.16(2) 0.051(13) 0.018(13) 0.000(9)
C111 0.081(12) 0.093(13) 0.096(13) -0.043(11) -0.033(10) 0.038(10)
C112 0.068(11) 0.116(14) 0.051(9) -0.020(9) -0.004(7) 0.016(10)
C113 0.100(15) 0.072(12) 0.116(16) -0.032(11) -0.005(13) -0.027(11)
C114 0.072(12) 0.089(13) 0.17(2) 0.021(14) -0.027(13) -0.053(11)
C115 0.073(10) 0.036(7) 0.105(13) 0.012(7) 0.011(9) -0.012(7)
C116 0.078(12) 0.061(10) 0.114(14) 0.017(9) 0.043(11) -0.013(8)
N301 0.033(5) 0.044(5) 0.059(6) 0.002(5) 0.013(5) 0.001(4)
C302 0.032(6) 0.045(7) 0.047(7) 0.004(5) -0.001(5) 0.000(5)
C303 0.027(6) 0.048(7) 0.048(7) -0.003(5) -0.003(5) -0.007(5)
C304 0.036(6) 0.039(6) 0.050(7) -0.006(5) 0.001(5) 0.000(5)
C305 0.040(7) 0.055(8) 0.054(8) 0.002(6) 0.007(6) 0.001(6)
C306 0.043(7) 0.062(8) 0.049(7) 0.005(6) -0.002(6) 0.003(6)
C307 0.034(6) 0.042(6) 0.058(7) -0.002(6) 0.000(6) -0.003(5)
C308 0.033(6) 0.030(6) 0.077(8) 0.012(6) -0.007(6) 0.003(5)
C309 0.030(6) 0.045(7) 0.061(8) 0.003(6) 0.008(5) -0.002(5)
C310 0.036(7) 0.057(8) 0.083(10) 0.016(7) -0.007(7) -0.003(6)
C311 0.026(6) 0.046(7) 0.080(9) 0.019(7) 0.010(6) 0.001(5)
C312 0.033(6) 0.038(6) 0.060(8) 0.016(6) 0.006(6) 0.001(5)
C313 0.032(6) 0.040(7) 0.079(9) 0.009(6) 0.011(6) -0.009(5)
C314 0.028(6) 0.051(7) 0.050(7) -0.004(6) -0.002(5) -0.007(5)
C315 0.026(6) 0.049(7) 0.063(8) -0.008(6) 0.001(5) 0.000(5)
C316 0.034(7) 0.083(10) 0.053(8) 0.002(7) 0.010(6) -0.003(6)
C317 0.034(7) 0.073(9) 0.053(8) 0.010(7) 0.000(6) -0.010(6)
C318 0.033(7) 0.086(10) 0.051(8) -0.004(7) -0.008(6) -0.002(7)
C319 0.044(7) 0.059(8) 0.057(8) -0.003(6) 0.008(6) 0.002(6)
C401 0.086(11) 0.032(7) 0.083(11) 0.014(7) -0.043(9) -0.018(7)
C402 0.082(11) 0.031(7) 0.093(12) 0.000(7) -0.031(9) -0.010(6)
C403 0.043(7) 0.023(6) 0.073(9) -0.008(6) 0.007(6) 0.009(5)
C404 0.044(7) 0.039(7) 0.052(7) -0.001(5) 0.003(5) 0.001(5)
C405 0.036(6) 0.026(6) 0.070(9) 0.003(5) -0.010(6) -0.005(5)
C406 0.027(6) 0.030(6) 0.076(9) 0.007(6) -0.010(6) -0.002(4)
C407 0.037(6) 0.026(6) 0.089(10) 0.003(6) 0.001(6) -0.005(5)
C408 0.028(6) 0.034(6) 0.064(8) 0.002(6) 0.004(5) -0.006(5)
C409 0.032(6) 0.037(6) 0.053(8) -0.002(5) 0.000(5) -0.005(5)
C410 0.038(6) 0.024(5) 0.056(7) -0.001(5) 0.003(5) -0.005(4)
C411 0.048(7) 0.030(6) 0.075(9) -0.001(6) -0.014(7) -0.006(5)
C412 0.047(7) 0.052(8) 0.070(9) 0.004(7) -0.011(7) -0.007(6)
C413 0.035(6) 0.031(6) 0.064(8) 0.007(5) 0.003(5) -0.001(5)
C414 0.040(6) 0.038(6) 0.061(8) -0.003(6) 0.010(6) -0.007(5)
C415 0.057(8) 0.035(6) 0.061(8) -0.001(6) -0.006(6) -0.002(6)
C416 0.053(8) 0.038(7) 0.054(8) -0.002(6) 0.003(6) -0.002(6)
C417 0.056(8) 0.035(7) 0.063(9) 0.010(6) -0.001(7) 0.000(6)
C418 0.064(9) 0.021(5) 0.073(9) 0.009(6) -0.001(7) -0.008(5)
C501 0.033(6) 0.041(7) 0.063(8) -0.009(6) 0.013(5) 0.003(5)
C502 0.038(7) 0.040(7) 0.077(9) 0.004(6) 0.017(6) 0.008(5)
C503 0.037(7) 0.043(7) 0.102(11) 0.003(7) 0.026(7) -0.002(6)
C504 0.042(7) 0.049(8) 0.075(9) -0.002(7) 0.014(7) 0.008(6)
C505 0.040(7) 0.036(7) 0.088(10) -0.009(6) 0.017(6) 0.008(5)
C506 0.035(7) 0.051(8) 0.099(11) 0.001(7) 0.014(7) 0.004(6)
C507 0.032(7) 0.041(8) 0.173(19) -0.015(9) 0.036(9) 0.000(6)
C508 0.044(8) 0.050(8) 0.108(13) -0.011(8) 0.023(8) -0.010(6)
N506 0.021(5) 0.062(7) 0.102(9) -0.003(7) 0.012(6) -0.010(5)
C509 0.032(7) 0.043(8) 0.156(17) -0.009(9) 0.024(9) 0.004(6)
C510 0.026(7) 0.048(8) 0.20(2) 0.010(11) 0.036(10) -0.001(6)
C511 0.046(8) 0.056(9) 0.139(16) 0.001(10) 0.027(10) 0.005(7)
C512 0.041(8) 0.052(9) 0.158(18) 0.016(10) 0.032(10) -0.008(7)
C513 0.047(9) 0.043(8) 0.18(2) 0.011(11) 0.029(11) -0.003(6)
C514 0.034(7) 0.035(7) 0.124(13) -0.005(7) 0.019(8) -0.004(5)
C515 0.043(8) 0.036(7) 0.145(16) -0.003(8) 0.021(9) -0.009(6)
C516 0.036(7) 0.036(7) 0.111(12) -0.008(7) 0.018(7) 0.000(5)
C517 0.036(6) 0.028(6) 0.073(8) 0.011(6) 0.007(6) 0.003(5)
C518 0.038(7) 0.040(7) 0.091(11) 0.001(7) 0.011(7) -0.011(5)
C601 0.042(7) 0.069(9) 0.070(9) 0.002(8) 0.000(7) 0.020(7)
C602 0.036(7) 0.047(7) 0.095(11) -0.021(7) 0.007(7) 0.006(6)
C603 0.025(6) 0.052(8) 0.118(13) -0.021(8) 0.001(7) 0.000(5)
C604 0.033(7) 0.099(12) 0.071(10) -0.015(8) -0.011(7) 0.039(7)
C605 0.025(6) 0.044(6) 0.067(8) 0.005(6) 0.007(6) 0.009(5)
C606 0.025(6) 0.051(7) 0.051(7) 0.006(6) 0.001(5) 0.011(5)
C607 0.029(6) 0.037(6) 0.057(7) 0.005(5) 0.003(5) 0.008(5)
C608 0.034(6) 0.028(5) 0.053(7) 0.002(5) 0.011(5) 0.004(4)
C609 0.020(5) 0.039(6) 0.065(8) 0.004(5) 0.001(5) 0.000(4)
C610 0.028(6) 0.036(6) 0.070(8) 0.001(6) 0.001(6) 0.010(5)
C611 0.031(6) 0.038(6) 0.072(9) -0.014(6) -0.001(6) 0.006(5)
C612 0.031(6) 0.049(7) 0.053(7) -0.005(6) 0.005(5) 0.001(5)
C613 0.023(6) 0.054(7) 0.053(7) -0.003(6) 0.004(5) 0.006(5)
C614 0.025(5) 0.037(6) 0.052(7) 0.001(5) -0.002(5) 0.005(4)
C615 0.035(6) 0.037(6) 0.055(7) -0.002(5) 0.005(5) 0.000(5)
C616 0.032(6) 0.043(7) 0.066(9) 0.001(6) 0.000(6) 0.003(5)
C617 0.048(7) 0.050(7) 0.057(8) 0.013(6) 0.011(6) 0.023(6)
C618 0.043(7) 0.056(7) 0.053(7) 0.014(6) -0.001(6) 0.008(6)
C901 0.097(13) 0.071(11) 0.073(11) -0.018(9) 0.016(10) 0.012(10)
C902 0.129(19) 0.15(2) 0.081(13) -0.024(13) 0.011(12) 0.088(17)
C903 0.096(14) 0.109(15) 0.066(11) -0.006(10) 0.044(10) -0.022(12)
C904 0.138(18) 0.073(12) 0.089(13) 0.016(10) 0.080(13) 0.003(12)
C905 0.094(15) 0.103(15) 0.131(19) -0.006(14) 0.041(13) -0.045(13)
C906 0.127(17) 0.062(11) 0.085(12) 0.016(9) 0.004(11) -0.002(11)
N911 0.051(8) 0.139(14) 0.082(10) -0.018(10) 0.029(7) -0.019(9)
N912 0.120(15) 0.145(16) 0.052(8) 0.009(9) -0.023(9) -0.026(12)
C911 0.062(11) 0.16(2) 0.106(16) -0.010(15) 0.039(11) 0.033(13)
C912 0.085(18) 0.26(4) 0.22(3) 0.04(3) -0.01(2) -0.10(2)
C913 0.100(16) 0.22(3) 0.107(16) -0.006(17) 0.052(14) 0.013(17)
C914 0.12(2) 0.31(4) 0.092(17) -0.03(2) 0.044(16) -0.02(2)
C915 0.12(2) 0.17(3) 0.16(2) -0.01(2) -0.065(19) -0.052(19)
C916 0.26(4) 0.22(4) 0.15(3) 0.08(3) -0.11(3) -0.01(3)
N71 0.037(5) 0.049(6) 0.080(8) -0.029(6) -0.001(5) -0.011(5)
N72 0.046(7) 0.058(7) 0.098(10) -0.030(7) -0.003(6) -0.004(6)
N103 0.049(7) 0.073(8) 0.068(8) -0.006(6) 0.016(6) 0.006(6)
N104 0.106(11) 0.057(8) 0.061(8) 0.017(6) 0.035(8) 0.016(8)
N111 0.043(6) 0.046(6) 0.062(7) -0.022(5) 0.003(5) 0.002(5)
N112 0.047(6) 0.043(6) 0.098(9) 0.003(6) 0.005(6) -0.015(5)
N302 0.035(5) 0.044(5) 0.062(7) 0.000(5) 0.008(5) -0.001(4)
N303 0.034(5) 0.046(6) 0.079(8) -0.003(6) 0.002(6) -0.010(4)
N304 0.024(5) 0.048(6) 0.059(6) 0.001(5) 0.002(4) -0.002(4)
N305 0.032(5) 0.045(5) 0.057(6) 0.000(5) -0.001(5) 0.002(4)
N306 0.028(5) 0.029(5) 0.074(7) 0.009(5) -0.002(5) 0.003(4)
N401 0.029(5) 0.027(5) 0.082(8) 0.010(5) 0.000(5) 0.009(4)
N402 0.036(5) 0.036(5) 0.063(6) 0.001(5) -0.010(5) -0.002(4)
N403 0.046(6) 0.031(5) 0.070(8) 0.004(5) -0.002(5) -0.006(4)
N404 0.044(6) 0.030(5) 0.063(7) -0.001(5) -0.001(5) -0.003(4)
N405 0.038(6) 0.045(6) 0.058(6) -0.010(5) -0.005(5) -0.005(4)
N406 0.029(5) 0.033(5) 0.056(7) 0.000(4) 0.000(4) -0.002(4)
N501 0.033(5) 0.036(5) 0.058(6) -0.002(5) 0.012(4) 0.004(4)
N502 0.041(6) 0.044(6) 0.136(12) -0.004(7) 0.026(7) 0.000(5)
N503 0.046(7) 0.037(6) 0.192(17) -0.011(8) 0.045(9) -0.005(5)
N504 0.041(6) 0.027(5) 0.106(9) -0.005(5) 0.026(6) -0.002(4)
N505 0.046(6) 0.028(5) 0.067(7) 0.008(5) 0.007(5) -0.004(4)
N601 0.034(5) 0.036(5) 0.067(7) 0.006(5) 0.000(5) 0.006(4)
N602 0.025(5) 0.044(5) 0.055(6) -0.001(4) 0.000(4) 0.005(4)
N603 0.027(5) 0.043(5) 0.047(6) 0.009(4) 0.007(4) 0.006(4)
N604 0.029(5) 0.039(5) 0.049(6) 0.006(4) 0.006(4) 0.011(4)
N605 0.042(6) 0.040(5) 0.071(7) 0.013(5) 0.027(6) 0.018(5)
N606 0.028(5) 0.042(5) 0.063(7) -0.001(5) 0.003(4) 0.004(4)
Pd1 0.0305(4) 0.0259(4) 0.0716(6) 0.0171(4) 0.0019(4) 0.0021(3)
Pd2 0.0282(4) 0.0326(4) 0.0606(6) -0.0091(4) 0.0058(4) -0.0035(3)
Pd3 0.0275(4) 0.0414(5) 0.0650(6) -0.0120(4) -0.0028(4) -0.0027(4)
Pd4 0.0451(5) 0.0467(5) 0.0553(6) 0.0029(5) 0.0199(4) 0.0093(4)
Pd5 0.0243(4) 0.0299(4) 0.1090(9) 0.0173(5) 0.0018(5) 0.0052(3)
Pd6 0.0292(5) 0.0722(7) 0.0565(6) 0.0019(5) 0.0055(4) -0.0038(4)
N801 0.06(2) 0.015(14) 0.08(3) 0.023(15) -0.02(2) -0.016(14)
O802 0.13(4) 0.042(19) 0.07(2) -0.023(17) -0.04(3) 0.06(3)
O803 0.037(15) 0.028(13) 0.06(2) 0.020(13) -0.002(14) -0.003(11)
O804 0.05(2) 0.10(3) 0.09(2) 0.04(2) 0.015(17) -0.020(18)
O601 0.17(6) 0.16(5) 0.05(3) 0.02(3) 0.03(4) -0.06(5)
O602 0.031(14) 0.10(2) 0.10(2) 0.051(19) -0.033(14) -0.007(14)
O604 0.07(4) 0.08(4) 0.16(7) 0.07(5) 0.05(5) 0.02(4)
O605 0.10(4) 0.03(2) 0.04(3) 0.00(2) 0.03(3) -0.01(3)
N805 0.055(14) 0.078(15) 0.12(2) 0.066(16) -0.009(16) -0.014(13)
O806 0.040(11) 0.124(19) 0.21(3) 0.07(2) 0.004(14) -0.002(11)
O807 0.063(13) 0.079(13) 0.073(17) 0.032(12) -0.010(13) -0.016(12)
O808 0.070(14) 0.10(2) 0.13(2) 0.061(18) 0.033(17) 0.031(13)
O610 0.13(3) 0.049(16) 0.17(3) 0.017(17) -0.03(2) 0.025(16)
O611 0.14(3) 0.10(3) 0.044(16) -0.026(16) -0.047(19) 0.10(3)
O614 0.17(2) 0.063(12) 0.104(16) 0.011(11) 0.022(15) 0.024(13)
O616 0.12(2) 0.034(10) 0.52(8) 0.02(2) 0.14(3) 0.017(11)
N809 0.065(9) 0.092(10) 0.137(12) -0.065(9) -0.012(9) 0.013(8)
O810 0.188(16) 0.095(10) 0.120(12) -0.045(10) -0.016(12) 0.038(11)
O811 0.039(6) 0.082(7) 0.153(11) -0.030(8) -0.017(7) 0.002(5)
O812 0.072(9) 0.127(12) 0.208(17) -0.031(12) -0.032(10) -0.013(8)
N813 0.087(14) 0.24(3) 0.28(3) 0.08(3) 0.02(2) 0.007(18)
O814 0.108(16) 0.30(3) 0.29(3) 0.07(3) -0.016(18) 0.04(2)
O815 0.102(16) 0.24(2) 0.32(4) 0.07(3) 0.03(2) 0.003(16)
O816 0.135(17) 0.31(3) 0.31(3) 0.06(3) 0.05(2) 0.02(2)
N817 0.038(8) 0.068(11) 0.149(19) 0.055(12) 0.010(10) 0.008(8)
O818 0.055(10) 0.24(3) 0.17(2) 0.10(2) -0.022(13) -0.051(13)
O819 0.30(4) 0.12(2) 0.47(6) 0.17(3) 0.33(5) 0.13(2)
O820 0.048(7) 0.089(10) 0.139(14) 0.059(10) 0.009(8) -0.009(7)
N825 0.13(2) 0.097(16) 0.17(3) -0.017(16) 0.04(2) -0.027(15)
O826 0.043(15) 0.20(4) 0.18(4) -0.11(3) 0.05(2) 0.005(19)
O827 0.072(10) 0.080(10) 0.157(17) 0.033(10) 0.008(10) 0.003(8)
O828 0.113(15) 0.156(19) 0.118(15) 0.033(14) -0.018(12) -0.037(14)
N821 0.12(2) 0.11(2) 0.17(3) -0.08(2) -0.01(2) 0.01(2)
O822 0.087(18) 0.15(2) 0.18(3) -0.04(2) 0.040(19) 0.006(17)
O823 0.13(2) 0.106(18) 0.19(3) -0.09(2) -0.07(2) 0.015(16)
O824 0.128(17) 0.053(11) 0.086(14) -0.031(10) -0.016(13) 0.031(11)
O638 0.094(16) 0.045(10) 0.25(3) -0.030(15) -0.07(2) 0.007(10)
O703 0.106(10) 0.091(9) 0.079(8) -0.015(7) -0.003(7) 0.025(7)
O704 0.123(13) 0.100(11) 0.155(15) -0.002(11) 0.016(12) 0.007(9)
O707 0.075(8) 0.099(9) 0.110(10) 0.012(8) 0.012(7) 0.028(7)
O708 0.116(13) 0.132(14) 0.167(17) 0.031(13) -0.053(13) -0.037(11)
O709 0.27(3) 0.161(19) 0.100(13) -0.024(12) -0.057(16) -0.009(19)
O711 0.25(3) 0.130(17) 0.23(3) -0.038(18) -0.01(2) -0.09(2)
O715 0.25(3) 0.33(4) 0.30(4) 0.16(4) -0.18(3) -0.16(3)
O726 0.41(6) 0.30(4) 0.127(18) -0.04(2) 0.06(3) -0.13(4)
O727 0.13(3) 0.064(16) 0.15(3) 0.039(17) -0.03(2) 0.002(15)
O728 0.26(5) 0.10(2) 0.14(3) -0.08(2) 0.10(3) -0.10(3)
O729 0.12(3) 0.16(4) 0.25(5) 0.05(4) -0.08(3) -0.01(2)
O731 0.14(4) 0.13(3) 0.08(2) 0.01(2) 0.06(3) 0.08(3)
O735 0.10(3) 0.049(19) 0.17(4) 0.01(2) -0.01(3) 0.021(19)
O740 0.29(4) 0.15(2) 0.50(7) -0.07(4) -0.09(5) 0.01(3)
O744 0.045(19) 0.14(4) 0.29(7) 0.15(5) 0.05(3) 0.04(2)
O745 0.19(6) 0.08(3) 0.21(6) -0.01(3) 0.11(5) 0.04(3)
O747 0.06(4) 0.44(18) 0.10(5) 0.05(8) 0.01(3) -0.03(6)
O748 0.11(4) 0.13(4) 0.12(4) 0.04(3) 0.03(3) 0.01(3)
O750 0.18(7) 0.48(16) 0.05(3) 0.01(5) 0.03(3) 0.09(8)
O758 0.18(4) 0.26(5) 0.14(3) -0.06(3) -0.02(3) -0.06(4)

loop_
_atom_type_symbol
_atom_type_description
_atom_type_scat_dispersion_real
_atom_type_scat_dispersion_imag
_atom_type_scat_source
C C 0.0033 0.0016 'International Tables Vol C Tables 4.2.6.8 and 6.1.1.4'
H H 0.0000 0.0000 'International Tables Vol C Tables 4.2.6.8 and 6.1.1.4'
N N 0.0061 0.0033 'International Tables Vol C Tables 4.2.6.8 and 6.1.1.4'
O O 0.0106 0.0060 'International Tables Vol C Tables 4.2.6.8 and 6.1.1.4'
Pd Pd -0.9988 1.0072 'International Tables Vol C Tables 4.2.6.8 and 6.1.1.4'

loop_
_geom_angle_atom_site_label_1
_geom_angle_atom_site_label_2
_geom_angle_atom_site_label_3
_geom_angle
C2 C1 O3 118(3)
C2 C1 C6 124.7(19)
O3 C1 C6 117(3)
C1 C2 C3 118(2)
C4 C3 C2 120(2)
C3 C4 C5 120(2)
C3 C4 C7 123(2)
C5 C4 C7 118(2)
C6 C5 C4 122(3)
C5 C6 C1 116(3)
C16A C15A C20A 119(2)
C16A C15A C7 121(2)
C20A C15A C7 119(2)
C15A C16A C17A 122(2)
C16A C17A C18A 118.6(19)
C19A C18A C17A 121.4(17)
C19A C18A O4A 121(2)
C17A C18A O4A 117(2)
C18A C19A C20A 118.9(19)
C19A C20A C15A 120.1(19)
C20B C15B C16B 120(2)
C20B C15B C7 120(2)
C16B C15B C7 119(2)
C15B C16B C17B 121(2)
C18B C17B C16B 118(2)
C19B C18B C17B 120.9(17)
C19B C18B O4B 122(2)
C17B C18B O4B 117(2)
C18B C19B C20B 120(2)
C15B C20B C19B 120(2)
C15A C7 O1 99(2)
C15A C7 C8 117(2)
O1 C7 C8 103.5(19)
C15A C7 C4 117(3)
O1 C7 C4 107.0(15)
C8 C7 C4 110.6(17)
O1 C7 C15B 114(2)
C8 C7 C15B 111.4(18)
C4 C7 C15B 110(2)
O2 C9 C10 137(4)
O2 C9 O1 114(4)
C10 C9 O1 108.7(16)
C8 C10 C14 119.9(15)
C8 C10 C9 110.1(19)
C14 C10 C9 129.9(18)
C11 C8 C10 118.9(16)
C11 C8 C7 131.3(14)
C10 C8 C7 109.4(15)
C12 C11 C8 119.8(14)
C11 C12 C13 123.5(17)
C12 C13 C14 117.2(15)
C10 C14 C13 120.5(14)
C9 O1 C7 108.2(18)
C32 C31 C36 124.9(19)
C31 C32 C33 118.2(14)
C31 C32 O33 124.7(18)
C33 C32 O33 117.1(16)
C32 C33 C34 118.0(16)
C35 C34 C33 120.7(18)
C34 C35 C36 120.1(16)
C34 C35 C37 117.6(15)
C36 C35 C37 122.3(15)
C31 C36 C35 118.0(18)
O32 C37 C40 100.6(13)
O32 C37 C35 109.0(13)
C40 C37 C35 117.4(14)
O32 C37 C45 105.6(13)
C40 C37 C45 112.4(14)
C35 C37 C45 110.6(14)
O31 C38 O32 120(2)
O31 C38 C39 132.2(19)
O32 C38 C39 107.9(14)
C38 O32 C37 111.3(15)
C40 C39 C38 109.2(16)
C40 C39 C44 123.9(16)
C38 C39 C44 126.9(14)
C39 C40 C41 119.2(17)
C39 C40 C37 110.6(15)
C41 C40 C37 130.1(14)
C42 C41 C40 116.5(14)
C41 C42 C43 122.4(16)
C44 C43 C42 123.2(16)
C43 C44 C39 114.4(13)
C46 C45 C47 123.1(18)
C46 C45 C37 117.9(17)
C47 C45 C37 118.8(19)
C45 C47 C48 118(2)
C49 C48 C47 120.5(19)
O34 C49 C48 123.7(18)
O34 C49 C50 116.4(18)
C48 C49 C50 119.8(18)
C46 C50 C49 121(2)
C45 C46 C50 118(2)
N71 C73 C74 109.8(14)
C73 C74 N72 104.4(15)
C82 N81 C81 113.5(16)
C82 N81 C83 102.4(13)
C81 N81 C83 113.9(16)
C82 N81 Pd1 113.1(8)
C81 N81 Pd1 109.6(10)
C83 N81 Pd1 103.9(8)
C85 N82 C84 110.3(13)
C85 N82 C86 108.0(15)
C84 N82 C86 109.2(16)
C85 N82 Pd1 113.0(9)
C84 N82 Pd1 105.9(8)
C86 N82 Pd1 110.4(11)
C84 C83 N81 113.5(13)
C83 C84 N82 112.9(12)
C103 N101 C101 103.3(14)
C103 N101 C102 113.1(12)
C101 N101 C102 109.0(11)
C103 N101 Pd5 107.5(7)
C101 N101 Pd5 111.5(9)
C102 N101 Pd5 112.2(10)
C104 N102 C105 111.0(12)
C104 N102 C106 103.5(17)
C105 N102 C106 109.1(16)
C104 N102 Pd5 109.8(9)
C105 N102 Pd5 112.0(12)
C106 N102 Pd5 111.1(10)
N101 C103 C104 119.1(12)
N102 C104 C103 114.2(11)
N111 C113 C114 111.5(14)
N112 C114 C113 113.9(15)
C306 N301 C302 117.9(11)
C306 N301 Pd4 121.4(9)
C302 N301 Pd4 119.6(8)
N301 C302 C303 120.9(11)
C302 C303 C304 119.8(11)
C305 C304 C303 117.7(12)
C305 C304 C307 121.9(11)
C303 C304 C307 120.3(11)
C306 C305 C304 120.3(12)
N301 C306 C305 123.5(12)
N304 C307 N302 125.7(12)
N304 C307 C304 116.9(11)
N302 C307 C304 117.3(10)
N303 C308 N302 128.4(12)
N303 C308 C309 116.7(12)
N302 C308 C309 114.8(10)
C313 C309 C310 117.6(13)
C313 C309 C308 121.1(11)
C310 C309 C308 121.3(12)
C311 C310 C309 120.7(13)
C310 C311 N306 121.7(11)
C313 C312 N306 124.9(11)
C312 C313 C309 118.8(11)
N303 C314 N304 125.3(10)
N303 C314 C315 118.1(11)
N304 C314 C315 116.6(11)
C317 C315 C316 117.3(11)
C317 C315 C314 122.2(12)
C316 C315 C314 120.5(12)
C319 C316 C315 120.1(14)
C315 C317 C318 119.2(13)
N305 C318 C317 122.8(13)
N305 C319 C316 123.4(13)
C402 C401 N401 120.6(14)
C401 C402 C405 121.3(13)
N401 C403 C404 125.3(12)
C403 C404 C405 117.0(12)
C402 C405 C404 117.5(11)
C402 C405 C406 123.4(11)
C404 C405 C406 119.1(12)
N403 C406 N402 125.2(11)
N403 C406 C405 119.0(11)
N402 C406 C405 115.7(12)
N403 C407 N404 123.2(14)
N403 C407 C414 117.2(11)
N404 C407 C414 119.6(11)
N404 C408 N402 126.4(11)
N404 C408 C409 117.4(11)
N402 C408 C409 116.2(11)
C411 C409 C410 119.1(11)
C411 C409 C408 121.4(11)
C410 C409 C408 119.5(11)
C413 C410 C409 118.1(12)
C409 C411 C412 120.6(13)
N406 C412 C411 120.9(14)
N406 C413 C410 122.7(11)
C415 C414 C418 115.9(13)
C415 C414 C407 121.7(12)
C418 C414 C407 122.4(11)
C414 C415 C416 121.6(12)
N405 C416 C415 119.8(12)
N405 C417 C418 122.8(12)
C417 C418 C414 120.4(12)
C505 C501 N501 123.2(11)
N501 C502 C503 121.1(11)
C504 C503 C502 120.3(12)
C503 C504 C505 117.4(12)
C503 C504 C506 120.4(12)
C505 C504 C506 122.2(12)
C501 C505 C504 120.0(11)
N502 C506 N504 123.1(12)
N502 C506 C504 118.2(12)
N504 C506 C504 118.3(11)
N502 C507 N503 125.5(13)
N502 C507 C509 118.3(13)
N503 C507 C509 115.9(13)
N504 C508 N503 125.3(13)
N504 C508 C514 118.3(12)
N503 C508 C514 116.2(12)
C513 N506 C511 121.1(12)
C513 N506 Pd6 120.9(9)
C511 N506 Pd6 117.6(10)
C510 C509 C512 118.4(14)
C510 C509 C507 121.1(13)
C512 C509 C507 120.5(13)
C509 C510 C511 120.8(14)
N506 C511 C510 119.3(14)
C509 C512 C513 118.6(15)
N506 C513 C512 121.6(14)
C518 C514 C515 117.4(12)
C518 C514 C508 123.5(12)
C515 C514 C508 119.0(12)
C516 C515 C514 117.5(13)
N505 C516 C515 123.4(12)
C518 C517 N505 121.2(11)
C517 C518 C514 121.4(12)
N601 C601 C604 122.0(14)
C603 C602 N601 122.2(14)
C602 C603 C605 120.0(15)
C605 C604 C601 118.3(14)
C604 C605 C603 119.1(11)
C604 C605 C606 119.9(12)
C603 C605 C606 121.0(12)
N604 C606 N602 126.5(10)
N604 C606 C605 118.0(11)
N602 C606 C605 115.5(11)
N603 C607 N602 125.3(11)
N603 C607 C609 117.8(10)
N602 C607 C609 116.9(10)
N604 C608 N603 125.0(10)
N604 C608 C614 119.0(11)
N603 C608 C614 116.0(9)
C610 C609 C613 119.4(11)
C610 C609 C607 122.2(10)
C613 C609 C607 118.4(11)
C611 C610 C609 119.7(11)
C610 C611 N606 121.6(11)
N606 C612 C613 123.6(11)
C612 C613 C609 116.7(11)
C615 C614 C617 119.1(11)
C615 C614 C608 121.1(11)
C617 C614 C608 119.7(10)
C616 C615 C614 119.7(12)
N605 C616 C615 121.5(11)
C618 C617 C614 118.7(11)
C617 C618 N605 121.1(13)
C904 C903 N103 111.8(14)
N104 C904 C903 109.8(15)
C913 N911 C911 117.7(19)
C913 N911 C912 109(2)
C911 N911 C912 101(2)
C913 N911 Pd6 107.4(10)
C911 N911 Pd6 112.1(11)
C912 N911 Pd6 110.0(17)
C914 N912 C915 100(2)
C914 N912 C916 110(2)
C915 N912 C916 111(2)
C914 N912 Pd6 109.8(10)
C915 N912 Pd6 116.5(16)
C916 N912 Pd6 108.4(13)
N911 C913 C914 114.0(12)
N912 C914 C913 114.5(12)
C72 N71 C73 106.4(12)
C72 N71 C71 109.0(13)
C73 N71 C71 114.5(13)
C72 N71 Pd3 111.4(9)
C73 N71 Pd3 105.4(8)
C71 N71 Pd3 110.1(9)
C76 N72 C75 107.5(15)
C76 N72 C74 101.9(14)
C75 N72 C74 117.9(16)
C76 N72 Pd3 113.6(10)
C75 N72 Pd3 110.9(11)
C74 N72 Pd3 104.8(9)
C901 N103 C902 108.2(17)
C901 N103 C903 108.1(14)
C902 N103 C903 110.8(16)
C901 N103 Pd4 113.0(9)
C902 N103 Pd4 111.8(11)
C903 N103 Pd4 104.8(10)
C906 N104 C904 116.1(16)
C906 N104 C905 108.3(16)
C904 N104 C905 104.1(16)
C906 N104 Pd4 109.9(12)
C904 N104 Pd4 105.7(9)
C905 N104 Pd4 112.8(12)
C113 N111 C111 114.3(15)
C113 N111 C112 106.5(13)
C111 N111 C112 105.4(14)
C113 N111 Pd2 107.1(11)
C111 N111 Pd2 111.7(9)
C112 N111 Pd2 111.8(9)
C114 N112 C115 111.2(15)
C114 N112 C116 108.7(14)
C115 N112 C116 106.6(13)
C114 N112 Pd2 106.8(11)
C115 N112 Pd2 111.7(9)
C116 N112 Pd2 111.9(9)
C308 N302 C307 112.3(10)
C308 N303 C314 114.1(11)
C307 N304 C314 114.0(11)
C319 N305 C318 117.1(11)
C319 N305 Pd3 120.3(9)
C318 N305 Pd3 122.5(8)
C311 N306 C312 116.1(11)
C311 N306 Pd1 122.2(8)
C312 N306 Pd1 121.5(8)
C403 N401 C401 118.3(11)
C403 N401 Pd5 122.2(9)
C401 N401 Pd5 118.7(10)
C408 N402 C406 113.6(11)
C406 N403 C407 116.0(11)
C408 N404 C407 115.4(11)
C417 N405 C416 119.4(11)
C417 N405 Pd6 122.2(9)
C416 N405 Pd6 117.7(8)
C412 N406 C413 118.5(11)
C412 N406 Pd3 121.9(9)
C413 N406 Pd3 118.7(8)
C502 N501 C501 118.0(10)
C502 N501 Pd2 118.7(8)
C501 N501 Pd2 122.1(8)
C507 N502 C506 117.0(12)
C507 N503 C508 114.2(13)
C508 N504 C506 114.6(11)
C516 N505 C517 118.9(10)
C516 N505 Pd1 119.4(8)
C517 N505 Pd1 121.6(8)
C601 N601 C602 118.5(11)
C601 N601 Pd5 122.1(10)
C602 N601 Pd5 118.9(9)
C606 N602 C607 113.6(10)
C607 N603 C608 114.6(9)
C606 N604 C608 115.0(10)
C616 N605 C618 119.9(11)
C616 N605 Pd4 122.2(8)
C618 N605 Pd4 117.8(10)
C612 N606 C611 118.9(11)
C612 N606 Pd2 121.0(8)
C611 N606 Pd2 119.5(9)
N306 Pd1 N505 84.5(4)
N306 Pd1 N82 179.0(4)
N505 Pd1 N82 95.8(4)
N306 Pd1 N81 92.6(4)
N505 Pd1 N81 177.1(5)
N82 Pd1 N81 87.2(4)
N501 Pd2 N111 95.9(4)
N501 Pd2 N606 84.2(4)
N111 Pd2 N606 177.8(4)
N501 Pd2 N112 178.4(5)
N111 Pd2 N112 85.6(5)
N606 Pd2 N112 94.3(5)
N305 Pd3 N406 86.1(4)
N305 Pd3 N72 92.8(4)
N406 Pd3 N72 178.1(5)
N305 Pd3 N71 178.7(4)
N406 Pd3 N71 95.1(4)
N72 Pd3 N71 86.0(4)
N301 Pd4 N605 85.8(4)
N301 Pd4 N103 93.3(5)
N605 Pd4 N103 178.8(5)
N301 Pd4 N104 179.1(6)
N605 Pd4 N104 94.5(4)
N103 Pd4 N104 86.4(5)
N401 Pd5 N601 86.3(4)
N401 Pd5 N102 178.9(7)
N601 Pd5 N102 93.8(4)
N401 Pd5 N101 93.3(4)
N601 Pd5 N101 178.5(5)
N102 Pd5 N101 86.6(4)
N912 Pd6 N405 179.2(6)
N912 Pd6 N506 95.1(6)
N405 Pd6 N506 84.8(5)
N912 Pd6 N911 86.2(6)
N405 Pd6 N911 93.9(5)
N506 Pd6 N911 178.0(7)
O804 N801 O803 119(2)
O804 N801 O802 122(3)
O803 N801 O802 119(2)
O807 N805 O808 124(2)
O807 N805 O806 121(2)
O808 N805 O806 114(2)
O811 N809 O810 117(2)
O811 N809 O812 123(2)
O810 N809 O812 119(2)
O815 N813 O814 122(8)
O815 N813 O816 124(8)
O814 N813 O816 113(6)
O819 N817 O820 121(4)
O819 N817 O818 126(3)
O820 N817 O818 113(3)
O827 N825 O826 119(2)
O827 N825 O828 110(2)
O826 N825 O828 125(2)
O823 N821 O822 120(3)
O823 N821 O824 121(3)
O822 N821 O824 119(2)

loop_
_geom_bond_atom_site_label_1
_geom_bond_atom_site_label_2
_geom_bond_distance
_geom_bond_site_symmetry_2
C1 C2 1.37(4) .
C1 O3 1.397(13) .
C1 C6 1.43(4) .
C2 C3 1.41(3) .
C3 C4 1.39(3) .
C4 C5 1.46(4) .
C4 C7 1.56(3) .
C5 C6 1.36(3) .
C15A C16A 1.35(2) .
C15A C20A 1.39(2) .
C15A C7 1.42(4) .
C16A C17A 1.38(2) .
C17A C18A 1.38(2) .
C18A C19A 1.36(2) .
C18A O4A 1.387(13) .
C19A C20A 1.39(2) .
C15B C20B 1.37(2) .
C15B C16B 1.38(2) .
C15B C7 1.73(4) .
C16B C17B 1.39(2) .
C17B C18B 1.39(2) .
C18B C19B 1.36(2) .
C18B O4B 1.396(14) .
C19B C20B 1.40(2) .
C7 O1 1.47(3) .
C7 C8 1.49(3) .
C9 O2 1.22(3) .
C9 C10 1.39(4) .
C9 O1 1.42(4) .
C10 C8 1.372(13) .
C10 C14 1.380(13) .
C8 C11 1.36(2) .
C11 C12 1.34(2) .
C12 C13 1.34(2) .
C13 C14 1.382(13) .
C31 C32 1.31(2) .
C31 C36 1.35(3) .
C32 C33 1.39(2) .
C32 O33 1.395(12) .
C33 C34 1.41(2) .
C34 C35 1.34(2) .
C35 C36 1.37(2) .
C35 C37 1.53(2) .
C37 O32 1.475(19) .
C37 C40 1.50(2) .
C37 C45 1.54(2) .
C38 O31 1.24(2) .
C38 O32 1.35(2) .
C38 C39 1.43(3) .
O34 C49 1.36(2) .
C39 C40 1.33(2) .
C39 C44 1.44(3) .
C40 C41 1.45(2) .
C41 C42 1.35(2) .
C42 C43 1.387(19) .
C43 C44 1.35(3) .
C45 C46 1.38(3) .
C45 C47 1.41(3) .
C47 C48 1.42(3) .
C48 C49 1.37(3) .
C49 C50 1.42(2) .
C50 C46 1.39(2) .
C71 N71 1.50(2) .
C72 N71 1.47(2) .
C73 N71 1.488(18) .
C73 C74 1.503(13) .
C74 N72 1.56(2) .
C75 N72 1.48(3) .
C76 N72 1.45(2) .
N81 C82 1.48(2) .
N81 C81 1.48(2) .
N81 C83 1.496(12) .
N81 Pd1 2.072(11) .
N82 C85 1.451(18) .
N82 C84 1.490(12) .
N82 C86 1.53(2) .
N82 Pd1 2.052(12) .
C83 C84 1.44(2) .
N101 C103 1.441(17) .
N101 C101 1.473(12) .
N101 C102 1.480(12) .
N101 Pd5 2.055(10) .
N102 C104 1.465(12) .
N102 C105 1.477(13) .
N102 C106 1.55(3) .
N102 Pd5 2.046(12) .
C103 C104 1.474(12) .
C111 N111 1.48(2) .
C112 N111 1.48(2) .
C113 N111 1.48(2) .
C113 C114 1.487(14) .
C114 N112 1.41(2) .
C115 N112 1.44(2) .
C116 N112 1.52(2) .
N301 C306 1.327(16) .
N301 C302 1.364(16) .
N301 Pd4 2.021(10) .
C302 C303 1.378(17) .
C303 C304 1.400(17) .
C304 C305 1.357(18) .
C304 C307 1.486(18) .
C305 C306 1.357(19) .
C307 N304 1.333(15) .
C307 N302 1.337(17) .
C308 N303 1.289(15) .
C308 N302 1.333(16) .
C308 C309 1.522(19) .
C309 C313 1.381(18) .
C309 C310 1.397(18) .
C310 C311 1.35(2) .
C311 N306 1.352(17) .
C312 C313 1.324(19) .
C312 N306 1.366(15) .
C314 N303 1.323(17) .
C314 N304 1.336(16) .
C314 C315 1.491(16) .
C315 C317 1.349(19) .
C315 C316 1.403(19) .
C316 C319 1.343(19) .
C317 C318 1.396(18) .
C318 N305 1.335(18) .
C319 N305 1.323(18) .
C401 C402 1.35(2) .
C401 N401 1.376(18) .
C402 C405 1.36(2) .
C403 N401 1.291(18) .
C403 C404 1.351(18) .
C404 C405 1.438(17) .
C405 C406 1.477(17) .
C406 N403 1.311(18) .
C406 N402 1.352(16) .
C407 N403 1.336(16) .
C407 N404 1.357(17) .
C407 C414 1.46(2) .
C408 N404 1.300(17) .
C408 N402 1.335(16) .
C408 C409 1.514(17) .
C409 C411 1.31(2) .
C409 C410 1.388(17) .
C410 C413 1.371(17) .
C411 C412 1.40(2) .
C412 N406 1.319(17) .
C413 N406 1.334(17) .
C414 C415 1.386(18) .
C414 C418 1.413(18) .
C415 C416 1.39(2) .
C416 N405 1.353(17) .
C417 N405 1.336(17) .
C417 C418 1.35(2) .
C501 C505 1.321(18) .
C501 N501 1.366(15) .
C502 N501 1.318(16) .
C502 C503 1.406(19) .
C503 C504 1.355(19) .
C504 C505 1.399(18) .
C504 C506 1.47(2) .
C506 N502 1.333(18) .
C506 N504 1.355(17) .
C507 N502 1.281(19) .
C507 N503 1.327(18) .
C507 C509 1.51(2) .
C508 N504 1.312(17) .
C508 N503 1.346(19) .
C508 C514 1.48(2) .
N506 C513 1.30(2) .
N506 C511 1.368(19) .
N506 Pd6 2.040(10) .
C509 C510 1.38(2) .
C509 C512 1.39(2) .
C510 C511 1.39(2) .
C512 C513 1.41(2) .
C514 C518 1.376(19) .
C514 C515 1.418(19) .
C515 C516 1.410(19) .
C516 N505 1.298(16) .
C517 C518 1.358(18) .
C517 N505 1.371(15) .
C601 N601 1.278(19) .
C601 C604 1.433(18) .
C602 C603 1.336(19) .
C602 N601 1.364(19) .
C603 C605 1.37(2) .
C604 C605 1.34(2) .
C605 C606 1.528(15) .
C606 N604 1.313(16) .
C606 N602 1.315(16) .
C607 N603 1.321(16) .
C607 N602 1.345(15) .
C607 C609 1.496(18) .
C608 N604 1.318(14) .
C608 N603 1.330(15) .
C608 C614 1.504(16) .
C609 C610 1.388(18) .
C609 C613 1.418(16) .
C610 C611 1.342(19) .
C611 N606 1.370(16) .
C612 N606 1.331(16) .
C612 C613 1.368(18) .
C614 C615 1.391(16) .
C614 C617 1.411(19) .
C615 C616 1.365(18) .
C616 N605 1.334(18) .
C617 C618 1.360(19) .
C618 N605 1.387(16) .
C901 N103 1.46(2) .
C902 N103 1.48(2) .
C903 C904 1.48(2) .
C903 N103 1.50(2) .
C904 N104 1.471(17) .
C905 N104 1.49(3) .
C906 N104 1.44(3) .
N911 C913 1.464(13) .
N911 C911 1.47(3) .
N911 C912 1.53(3) .
N911 Pd6 2.065(13) .
N912 C914 1.461(13) .
N912 C915 1.467(13) .
N912 C916 1.480(14) .
N912 Pd6 2.016(14) .
C913 C914 1.488(13) .
N71 Pd3 2.072(10) .
N72 Pd3 2.047(12) .
N103 Pd4 2.054(12) .
N104 Pd4 2.082(13) .
N111 Pd2 2.047(11) .
N112 Pd2 2.070(11) .
N305 Pd3 2.024(10) .
N306 Pd1 2.019(11) .
N401 Pd5 2.041(10) .
N405 Pd6 2.036(11) .
N406 Pd3 2.035(9) .
N501 Pd2 2.045(10) .
N505 Pd1 2.036(10) .
N601 Pd5 2.045(10) .
N605 Pd4 2.037(11) .
N606 Pd2 2.049(11) .
N801 O804 1.23(2) .
N801 O803 1.24(2) .
N801 O802 1.24(2) .
N805 O807 1.20(2) .
N805 O808 1.27(2) .
N805 O806 1.28(2) .
N809 O811 1.118(19) .
N809 O810 1.24(3) .
N809 O812 1.30(2) .
N813 O815 1.04(6) .
N813 O814 1.25(7) .
N813 O816 1.49(6) .
N817 O819 1.14(5) .
N817 O820 1.15(2) .
N817 O818 1.32(3) .
N825 O827 1.20(2) .
N825 O826 1.24(2) .
N825 O828 1.29(2) .
N821 O823 1.23(2) .
N821 O822 1.24(2) .
N821 O824 1.27(2) .
O737 O3W 1.42(10) 4_544
O3W O737 1.42(10) 4

loop_
_geom_torsion_atom_site_label_1
_geom_torsion_atom_site_label_2
_geom_torsion_atom_site_label_3
_geom_torsion_atom_site_label_4
_geom_torsion
O3 C1 C2 C3 176.4(16)
C6 C1 C2 C3 1(3)
C1 C2 C3 C4 1(3)
C2 C3 C4 C5 -2(3)
C2 C3 C4 C7 175.8(16)
C3 C4 C5 C6 1(3)
C7 C4 C5 C6 -177(2)
C4 C5 C6 C1 2(3)
C2 C1 C6 C5 -3(4)
O3 C1 C6 C5 -178(2)
C20A C15A C16A C17A 1(2)
C7 C15A C16A C17A 171(3)
C15A C16A C17A C18A 1.7(19)
C16A C17A C18A C19A -1(4)
C16A C17A C18A O4A -176(3)
C17A C18A C19A C20A -2(6)
O4A C18A C19A C20A 173(4)
C18A C19A C20A C15A 5(5)
C16A C15A C20A C19A -5(4)
C7 C15A C20A C19A -175(4)
C20B C15B C16B C17B 1.2(19)
C7 C15B C16B C17B -168(3)
C15B C16B C17B C18B 0.7(18)
C16B C17B C18B C19B -3(4)
C16B C17B C18B O4B 179(2)
C17B C18B C19B C20B 3(5)
O4B C18B C19B C20B -179(3)
C16B C15B C20B C19B -1(4)
C7 C15B C20B C19B 168(3)
C18B C19B C20B C15B -1(5)
C16A C15A C7 O1 149(2)
C20A C15A C7 O1 -41(3)
C16A C15A C7 C8 39(3)
C20A C15A C7 C8 -151(2)
C16A C15A C7 C4 -96(3)
C20A C15A C7 C4 74(3)
C3 C4 C7 C15A 8(3)
C5 C4 C7 C15A -174(2)
C3 C4 C7 O1 119(2)
C5 C4 C7 O1 -63(2)
C3 C4 C7 C8 -129.1(19)
C5 C4 C7 C8 49(2)
C3 C4 C7 C15B -6(3)
C5 C4 C7 C15B 172(2)
C20B C15B C7 O1 9(3)
C16B C15B C7 O1 178(2)
C20B C15B C7 C8 -108(3)
C16B C15B C7 C8 61(3)
C20B C15B C7 C4 129(3)
C16B C15B C7 C4 -61(3)
O2 C9 C10 C8 179(3)
O1 C9 C10 C8 0(3)
O2 C9 C10 C14 4(5)
O1 C9 C10 C14 -176(2)
C14 C10 C8 C11 4(3)
C9 C10 C8 C11 -172.7(18)
C14 C10 C8 C7 177.1(18)
C9 C10 C8 C7 1(2)
C15A C7 C8 C11 -81(3)
O1 C7 C8 C11 171.2(19)
C4 C7 C8 C11 57(3)
C15B C7 C8 C11 -65(3)
C15A C7 C8 C10 107(2)
O1 C7 C8 C10 -1(2)
C4 C7 C8 C10 -115.6(19)
C15B C7 C8 C10 122.1(19)
C10 C8 C11 C12 -6(3)
C7 C8 C11 C12 -178(2)
C8 C11 C12 C13 4(3)
C11 C12 C13 C14 0(3)
C8 C10 C14 C13 1(3)
C9 C10 C14 C13 176(2)
C12 C13 C14 C10 -2(3)
O2 C9 O1 C7 180(2)
C10 C9 O1 C7 -1(2)
C15A C7 O1 C9 -119(2)
C8 C7 O1 C9 1(2)
C4 C7 O1 C9 118(2)
C15B C7 O1 C9 -120(2)
C36 C31 C32 C33 -2(3)
C36 C31 C32 O33 176.9(19)
C31 C32 C33 C34 1(3)
O33 C32 C33 C34 -177.4(16)
C32 C33 C34 C35 1(3)
C33 C34 C35 C36 -3(3)
C33 C34 C35 C37 175.5(16)
C32 C31 C36 C35 0(3)
C34 C35 C36 C31 3(3)
C37 C35 C36 C31 -175.9(17)
C34 C35 C37 O32 -174.9(16)
C36 C35 C37 O32 4(2)
C34 C35 C37 C40 72(2)
C36 C35 C37 C40 -109.7(19)
C34 C35 C37 C45 -59(2)
C36 C35 C37 C45 119.5(18)
O31 C38 O32 C37 -179.2(14)
C39 C38 O32 C37 4.0(17)
C40 C37 O32 C38 -5.8(16)
C35 C37 O32 C38 -129.9(14)
C45 C37 O32 C38 111.2(15)
O31 C38 C39 C40 -176.3(17)
O32 C38 C39 C40 -0.1(18)
O31 C38 C39 C44 3(3)
O32 C38 C39 C44 179.6(14)
C38 C39 C40 C41 172.4(14)
C44 C39 C40 C41 -7(2)
C38 C39 C40 C37 -3.7(18)
C44 C39 C40 C37 176.5(14)
O32 C37 C40 C39 5.7(16)
C35 C37 C40 C39 123.8(15)
C45 C37 C40 C39 -106.2(15)
O32 C37 C40 C41 -169.9(15)
C35 C37 C40 C41 -52(2)
C45 C37 C40 C41 78.2(19)
C39 C40 C41 C42 7(2)
C37 C40 C41 C42 -177.7(15)
C40 C41 C42 C43 -2(2)
C41 C42 C43 C44 -3(3)
C42 C43 C44 C39 3(2)
C40 C39 C44 C43 2(2)
C38 C39 C44 C43 -177.4(15)
O32 C37 C45 C46 47.5(19)
C40 C37 C45 C46 156.3(15)
C35 C37 C45 C46 -70.3(18)
O32 C37 C45 C47 -136.8(15)
C40 C37 C45 C47 -28(2)
C35 C37 C45 C47 105.4(18)
C46 C45 C47 C48 3(3)
C37 C45 C47 C48 -172.7(15)
C45 C47 C48 C49 -1(3)
C47 C48 C49 O34 -179.4(16)
C47 C48 C49 C50 -2(3)
O34 C49 C50 C46 -178.9(14)
C48 C49 C50 C46 4(3)
C47 C45 C46 C50 -1(2)
C37 C45 C46 C50 174.2(14)
C49 C50 C46 C45 -2(2)
N71 C73 C74 N72 -60(2)
C82 N81 C83 C84 154.3(17)
C81 N81 C83 C84 -83(2)
Pd1 N81 C83 C84 36.3(19)
N81 C83 C84 N82 -48(2)
C85 N82 C84 C83 -90.8(19)
C86 N82 C84 C83 150.6(18)
Pd1 N82 C84 C83 31.7(19)
C101 N101 C103 C104 -135(2)
C102 N101 C103 C104 107(2)
Pd5 N101 C103 C104 -17(3)
C105 N102 C104 C103 -136(2)
C106 N102 C104 C103 107(2)
Pd5 N102 C104 C103 -12(3)
N101 C103 C104 N102 20(4)
N111 C113 C114 N112 45(3)
C306 N301 C302 C303 0.2(18)
Pd4 N301 C302 C303 168.5(9)
N301 C302 C303 C304 -1.6(18)
C302 C303 C304 C305 1.8(17)
C302 C303 C304 C307 -176.2(11)
C303 C304 C305 C306 -0.8(19)
C307 C304 C305 C306 177.2(12)
C302 N301 C306 C305 1(2)
Pd4 N301 C306 C305 -167.2(11)
C304 C305 C306 N301 -1(2)
C305 C304 C307 N304 -4.3(18)
C303 C304 C307 N304 173.6(11)
C305 C304 C307 N302 178.5(11)
C303 C304 C307 N302 -3.6(17)
N303 C308 C309 C313 0.4(18)
N302 C308 C309 C313 178.0(12)
N303 C308 C309 C310 -176.6(13)
N302 C308 C309 C310 1.1(18)
C313 C309 C310 C311 0(2)
C308 C309 C310 C311 177.3(13)
C309 C310 C311 N306 -3(2)
N306 C312 C313 C309 3(2)
C310 C309 C313 C312 0(2)
C308 C309 C313 C312 -177.3(12)
N303 C314 C315 C317 -176.4(13)
N304 C314 C315 C317 5.1(18)
N303 C314 C315 C316 0.7(18)
N304 C314 C315 C316 -177.8(12)
C317 C315 C316 C319 1(2)
C314 C315 C316 C319 -176.0(13)
C316 C315 C317 C318 -2(2)
C314 C315 C317 C318 174.9(13)
C315 C317 C318 N305 0(2)
C315 C316 C319 N305 2(2)
N401 C401 C402 C405 -1(3)
N401 C403 C404 C405 2.3(19)
C401 C402 C405 C404 3(2)
C401 C402 C405 C406 -177.6(14)
C403 C404 C405 C402 -3.5(19)
C403 C404 C405 C406 176.9(11)
C402 C405 C406 N403 179.5(14)
C404 C405 C406 N403 -1.0(17)
C402 C405 C406 N402 2.6(19)
C404 C405 C406 N402 -177.9(11)
N404 C408 C409 C411 -176.6(12)
N402 C408 C409 C411 0.6(17)
N404 C408 C409 C410 1.6(16)
N402 C408 C409 C410 178.8(10)
C411 C409 C410 C413 1.2(17)
C408 C409 C410 C413 -177.0(10)
C410 C409 C411 C412 -2.2(19)
C408 C409 C411 C412 176.1(11)
C409 C411 C412 N406 0(2)
C409 C410 C413 N406 1.6(17)
N403 C407 C414 C415 -5.3(18)
N404 C407 C414 C415 175.1(12)
N403 C407 C414 C418 174.8(12)
N404 C407 C414 C418 -4.8(19)
C418 C414 C415 C416 1.1(19)
C407 C414 C415 C416 -178.7(12)
C414 C415 C416 N405 -3(2)
N405 C417 C418 C414 1(2)
C415 C414 C418 C417 0(2)
C407 C414 C418 C417 179.7(13)
N501 C502 C503 C504 1(2)
C502 C503 C504 C505 0(2)
C502 C503 C504 C506 178.4(16)
N501 C501 C505 C504 -1(2)
C503 C504 C505 C501 0(2)
C506 C504 C505 C501 -178.5(15)
C503 C504 C506 N502 -5(3)
C505 C504 C506 N502 172.7(16)
C503 C504 C506 N504 -178.3(16)
C505 C504 C506 N504 0(2)
N502 C507 C509 C510 -4(3)
N503 C507 C509 C510 170(2)
N502 C507 C509 C512 179(2)
N503 C507 C509 C512 -7(3)
C512 C509 C510 C511 -5(3)
C507 C509 C510 C511 179(2)
C513 N506 C511 C510 -1(3)
Pd6 N506 C511 C510 -173.2(17)
C509 C510 C511 N506 5(3)
C510 C509 C512 C513 0(3)
C507 C509 C512 C513 176(2)
C511 N506 C513 C512 -4(3)
Pd6 N506 C513 C512 168.0(17)
C509 C512 C513 N506 5(4)
N504 C508 C514 C518 1(3)
N503 C508 C514 C518 -174.1(19)
N504 C508 C514 C515 -174.1(18)
N503 C508 C514 C515 11(3)
C518 C514 C515 C516 4(3)
C508 C514 C515 C516 179.5(18)
C514 C515 C516 N505 -4(3)
N505 C517 C518 C514 5(2)
C515 C514 C518 C517 -4(3)
C508 C514 C518 C517 -179.8(17)
N601 C602 C603 C605 -1(2)
N601 C601 C604 C605 1(3)
C601 C604 C605 C603 0(2)
C601 C604 C605 C606 -178.4(14)
C602 C603 C605 C604 0(2)
C602 C603 C605 C606 178.4(13)
C604 C605 C606 N604 -2.9(19)
C603 C605 C606 N604 178.4(12)
C604 C605 C606 N602 175.0(13)
C603 C605 C606 N602 -3.7(18)
N603 C607 C609 C610 176.8(11)
N602 C607 C609 C610 -2.1(17)
N603 C607 C609 C613 -4.7(16)
N602 C607 C609 C613 176.4(11)
C613 C609 C610 C611 0.0(19)
C607 C609 C610 C611 178.4(12)
C609 C610 C611 N606 -1(2)
N606 C612 C613 C609 1.7(19)
C610 C609 C613 C612 -0.4(18)
C607 C609 C613 C612 -178.9(11)
N604 C608 C614 C615 -179.4(11)
N603 C608 C614 C615 2.1(16)
N604 C608 C614 C617 4.2(16)
N603 C608 C614 C617 -174.3(10)
C617 C614 C615 C616 -1.3(18)
C608 C614 C615 C616 -177.8(11)
C614 C615 C616 N605 0.0(19)
C615 C614 C617 C618 0.5(18)
C608 C614 C617 C618 177.0(11)
C614 C617 C618 N605 1.7(19)
N103 C903 C904 N104 -54(2)
C911 N911 C913 C914 -100(3)
C912 N911 C913 C914 147(3)
Pd6 N911 C913 C914 28(3)
C915 N912 C914 C913 143(3)
C916 N912 C914 C913 -100(3)
Pd6 N912 C914 C913 19(3)
N911 C913 C914 N912 -32(4)
C74 C73 N71 C72 160.3(16)
C74 C73 N71 C71 -79.2(19)
C74 C73 N71 Pd3 42.0(18)
C73 C74 N72 C76 165.4(16)
C73 C74 N72 C75 -77(2)
C73 C74 N72 Pd3 46.7(17)
C904 C903 N103 C901 158.7(17)
C904 C903 N103 C902 -83(2)
C904 C903 N103 Pd4 37.9(19)
C903 C904 N104 C906 -83(2)
C903 C904 N104 C905 157.9(19)
C903 C904 N104 Pd4 39(2)
C114 C113 N111 C111 94(2)
C114 C113 N111 C112 -150.3(17)
C114 C113 N111 Pd2 -30(2)
C113 C114 N112 C115 88(2)
C113 C114 N112 C116 -155.3(18)
C113 C114 N112 Pd2 -34(2)
N303 C308 N302 C307 1.3(19)
C309 C308 N302 C307 -176.0(10)
N304 C307 N302 C308 0.2(18)
C304 C307 N302 C308 177.1(11)
N302 C308 N303 C314 1(2)
C309 C308 N303 C314 177.8(11)
N304 C314 N303 C308 -4.1(19)
C315 C314 N303 C308 177.6(11)
N302 C307 N304 C314 -3.1(18)
C304 C307 N304 C314 179.9(10)
N303 C314 N304 C307 5.3(18)
C315 C314 N304 C307 -176.3(11)
C316 C319 N305 C318 -5(2)
C316 C319 N305 Pd3 179.7(11)
C317 C318 N305 C319 4(2)
C317 C318 N305 Pd3 179.0(11)
C310 C311 N306 C312 5(2)
C310 C311 N306 Pd1 -171.2(11)
C313 C312 N306 C311 -5.4(19)
C313 C312 N306 Pd1 171.1(11)
C404 C403 N401 C401 -0.2(19)
C404 C403 N401 Pd5 -169.5(10)
C402 C401 N401 C403 -1(2)
C402 C401 N401 Pd5 169.0(13)
N404 C408 N402 C406 -1.1(17)
C409 C408 N402 C406 -178.1(10)
N403 C406 N402 C408 -0.5(17)
C405 C406 N402 C408 176.2(10)
N402 C406 N403 C407 0.6(18)
C405 C406 N403 C407 -176.0(11)
N404 C407 N403 C406 0.8(18)
C414 C407 N403 C406 -178.8(11)
N402 C408 N404 C407 2.4(18)
C409 C408 N404 C407 179.3(10)
N403 C407 N404 C408 -2.2(18)
C414 C407 N404 C408 177.4(11)
C418 C417 N405 C416 -4(2)
C418 C417 N405 Pd6 -173.5(11)
C415 C416 N405 C417 4.5(19)
C415 C416 N405 Pd6 174.9(10)
C411 C412 N406 C413 2.4(18)
C411 C412 N406 Pd3 -167.0(10)
C410 C413 N406 C412 -3.4(17)
C410 C413 N406 Pd3 166.4(9)
C503 C502 N501 C501 -2(2)
C503 C502 N501 Pd2 165.9(12)
C505 C501 N501 C502 2(2)
C505 C501 N501 Pd2 -165.5(12)
N503 C507 N502 C506 4(3)
C509 C507 N502 C506 177.6(19)
N504 C506 N502 C507 -4(3)
C504 C506 N502 C507 -176.3(18)
N502 C507 N503 C508 -5(4)
C509 C507 N503 C508 -178.9(19)
N504 C508 N503 C507 6(3)
C514 C508 N503 C507 -178.7(19)
N503 C508 N504 C506 -6(3)
C514 C508 N504 C506 179.2(17)
N502 C506 N504 C508 4(3)
C504 C506 N504 C508 177.0(16)
C515 C516 N505 C517 4(3)
C515 C516 N505 Pd1 -172.0(15)
C518 C517 N505 C516 -4(2)
C518 C517 N505 Pd1 171.6(11)
C604 C601 N601 C602 -2(2)
C604 C601 N601 Pd5 -174.0(12)
C603 C602 N601 C601 2(2)
C603 C602 N601 Pd5 174.2(12)
N604 C606 N602 C607 0.6(18)
C605 C606 N602 C607 -177.1(10)
N603 C607 N602 C606 -1.0(17)
C609 C607 N602 C606 177.8(10)
N602 C607 N603 C608 1.2(17)
C609 C607 N603 C608 -177.6(10)
N604 C608 N603 C607 -1.0(16)
C614 C608 N603 C607 177.4(10)
N602 C606 N604 C608 -0.4(17)
C605 C606 N604 C608 177.2(10)
N603 C608 N604 C606 0.6(16)
C614 C608 N604 C606 -177.8(10)
C615 C616 N605 C618 2.2(18)
C615 C616 N605 Pd4 -172.9(9)
C617 C618 N605 C616 -3.1(18)
C617 C618 N605 Pd4 172.2(10)
C613 C612 N606 C611 -2.6(19)
C613 C612 N606 Pd2 168.4(10)
C610 C611 N606 C612 2.1(19)
C610 C611 N606 Pd2 -169.1(10)
